data_7134712
loop_
_publ_author_name
'Nagar, Harshita'
'Duary, Subrata'
'Yadav, Vivek'
'Kini, Amoghavarsha Ramachandra'
'Antharjanam, Sudhadevi'
'Base, Tomas'
'Som, Anirban'
'Nannenga, Brent L.'
'Pradeep, Thalappil'

_publ_section_title
;
 Mechanochromic luminescence in copper nanoclusters: resolving structural
 transitions through microcrystal electron diffraction.
;
_journal_issue 58
_journal_name_full 'Chemical communications (Cambridge, England)'
_journal_page_first 10764
_journal_page_last 10767
_journal_paper_doi 10.1039/d5cc02594j
_journal_volume 61
_journal_year 2025
_chemical_formula_sum 'C15 H52 B40 Cu4 S4'
_chemical_formula_weight 1047.37
_space_group_crystal_system triclinic
_space_group_IT_number 2
_space_group_name_Hall '-P 1'
_space_group_name_H-M_alt 'P -1'
_atom_sites_solution_hydrogens geom
_audit_creation_method SHELXL-2019/3
_audit_update_record
;
2024-10-17 deposited with the CCDC.	2025-06-11 downloaded from the CCDC.
;
_cell_angle_alpha 97.18(3)
_cell_angle_beta 110.76(3)
_cell_angle_gamma 99.99(3)
_cell_formula_units_Z 2
_cell_length_a 12.250(2)
_cell_length_b 13.320(3)
_cell_length_c 16.050(3)
_cell_measurement_reflns_used 6189
_cell_measurement_temperature 77(2)
_cell_measurement_theta_max 0.626
_cell_measurement_theta_min 0.038
_cell_volume 2361.8(10)
_computing_structure_refinement 'SHELXL-2019/2 (Sheldrick, 2019)'
_computing_structure_solution 'SHELXT 2018/2 (Sheldrick, 2018)'
_diffrn_ambient_temperature 77(2)
_diffrn_measured_fraction_theta_full 0.912
_diffrn_measured_fraction_theta_max 0.912
_diffrn_measurement_device_type 'ThermoFisher Scientific Krios G4 TEM'
_diffrn_measurement_method 'Continuous rotation'
_diffrn_radiation_type '300 KeV ELECTRONS'
_diffrn_radiation_wavelength 0.0197
_diffrn_reflns_av_R_equivalents 0.2364
_diffrn_reflns_av_unetI/netI 0.1911
_diffrn_reflns_Laue_measured_fraction_full 0.912
_diffrn_reflns_Laue_measured_fraction_max 0.912
_diffrn_reflns_limit_h_max 13
_diffrn_reflns_limit_h_min -13
_diffrn_reflns_limit_k_max 14
_diffrn_reflns_limit_k_min -14
_diffrn_reflns_limit_l_max 17
_diffrn_reflns_limit_l_min -17
_diffrn_reflns_number 23335
_diffrn_reflns_point_group_measured_fraction_full 0.912
_diffrn_reflns_point_group_measured_fraction_max 0.912
_diffrn_reflns_theta_full 0.626
_diffrn_reflns_theta_max 0.626
_diffrn_reflns_theta_min 0.038
_diffrn_source X-FEG
_exptl_absorpt_coefficient_mu 0.000
_exptl_crystal_colour Colourless
_exptl_crystal_density_diffrn 1.473
_exptl_crystal_description BLOCK
_exptl_crystal_F_000 440
_refine_diff_density_max 0.344
_refine_diff_density_min -0.234
_refine_diff_density_rms 0.072
_refine_ls_extinction_coef 3093(18)
_refine_ls_extinction_expression Fc^*^=kFc[1+0.001xFc^2^\l^3^/sin(2\q)]^-1/4^
_refine_ls_extinction_method 'SHELXL-2019/2 (Sheldrick 2019)'
_refine_ls_goodness_of_fit_ref 1.522
_refine_ls_hydrogen_treatment mixed
_refine_ls_matrix_type full
_refine_ls_number_parameters 657
_refine_ls_number_reflns 6189
_refine_ls_number_restraints 1542
_refine_ls_restrained_S_all 1.366
_refine_ls_R_factor_all 0.2457
_refine_ls_R_factor_gt 0.1720
_refine_ls_shift/su_max 0.099
_refine_ls_shift/su_mean 0.000
_refine_ls_structure_factor_coef Fsqd
_refine_ls_weighting_details 'w=1/[\s^2^(Fo^2^)+(0.2000P)^2^] where P=(Fo^2^+2Fc^2^)/3'
_refine_ls_weighting_scheme calc
_refine_ls_wR_factor_gt 0.4196
_refine_ls_wR_factor_ref 0.4590
_reflns_Friedel_coverage 0.000
_reflns_number_gt 3731
_reflns_number_total 6189
_reflns_threshold_expression 'I > 2\s(I)'
_cod_data_source_file d5cc02594j2.cif
_cod_data_source_block Cu4mCBT_TOLUENE
_cod_depositor_comments 'Adding full bibliography for 7134711--7134714.cif.'
_cod_original_cell_volume 2361.7(9)
_cod_database_code 7134712
_shelx_shelxl_version_number 2019/3
_shelx_space_group_comment
;
The symmetry employed for this shelxl refinement is uniquely defined
by the following loop, which should always be used as a source of
symmetry information in preference to the above space-group names.
They are only intended as comments.
;

loop_
_space_group_symop_operation_xyz
'x, y, z'
'-x, -y, -z'

loop_
_atom_site_label
_atom_site_type_symbol
_atom_site_fract_x
_atom_site_fract_y
_atom_site_fract_z
_atom_site_U_iso_or_equiv
_atom_site_adp_type
_atom_site_occupancy
_atom_site_site_symmetry_order
_atom_site_calc_flag
_atom_site_refinement_flags_posn
_atom_site_refinement_flags_adp
_atom_site_refinement_flags_occupancy
_atom_site_disorder_assembly
_atom_site_disorder_group
Cu1 Cu 0.5633(3) 0.7585(4) 0.7663(2) 0.0456(11) Uani 1 1 d . U . . .
Cu2 Cu 0.3957(3) 0.6191(3) 0.7887(2) 0.0406(10) Uani 1 1 d . U . . .
Cu3 Cu 0.3917(3) 0.8333(3) 0.6471(2) 0.0429(11) Uani 1 1 d . U . . .
Cu4 Cu 0.2180(3) 0.6921(4) 0.6666(2) 0.0457(11) Uani 1 1 d . U . . .
B1 B 0.6692(11) 0.6271(12) 0.9095(8) 0.043(3) Uani 1 1 d . U . . .
B2 B 0.7350(14) 0.7469(14) 0.9778(9) 0.072(3) Uani 1 1 d . U . . .
H2 H 0.716335 0.817168 0.951621 0.086 Uiso 1 1 calc R U . . .
B3 B 0.8254(11) 0.6703(15) 0.9456(9) 0.071(3) Uani 1 1 d . U . . .
H3 H 0.866518 0.688196 0.896728 0.085 Uiso 1 1 calc R U . . .
B4 B 0.7693(12) 0.5443(14) 0.9496(8) 0.057(3) Uani 1 1 d . U . . .
H4 H 0.773849 0.478276 0.903357 0.11(3) Uiso 1 1 calc R . . . .
B5 B 0.6480(12) 0.5378(14) 0.9831(9) 0.053(3) Uani 1 1 d . U . . .
H5 H 0.573453 0.468171 0.959267 0.10(2) Uiso 1 1 calc R . . . .
B6 B 0.6280(13) 0.6704(15) 0.9996(9) 0.066(3) Uani 1 1 d . U . . .
H6 H 0.541221 0.690324 0.988696 0.25(8) Uiso 1 1 calc R . . . .
B7 B 0.8817(15) 0.7425(17) 1.0573(10) 0.080(3) Uani 1 1 d . U . . .
H7 H 0.960041 0.808971 1.081930 0.5(2) Uiso 1 1 calc R . . . .
B8 B 0.8980(12) 0.6189(17) 1.0407(10) 0.079(4) Uani 1 1 d . U . . .
H8 H 0.986979 0.601948 1.055778 0.073(18) Uiso 1 1 calc R . . . .
B9 B 0.6976(12) 0.6066(14) 1.0906(9) 0.066(3) Uani 1 1 d . U . . .
H9 H 0.655062 0.582747 1.137197 0.10(2) Uiso 1 1 calc R . . . .
B10 B 0.8540(13) 0.6638(15) 1.1268(9) 0.069(3) Uani 1 1 d . U . . .
H10 H 0.912920 0.679294 1.199319 0.08(2) Uiso 1 1 calc R . . . .
B11 B 0.2295(10) 0.7425(12) 0.8616(8) 0.038(2) Uani 1 1 d . U . . .
B12 B 0.1032(10) 0.7949(12) 0.8478(8) 0.046(3) Uani 1 1 d . U . . .
H12 H 0.017473 0.761393 0.789677 0.11(3) Uiso 1 1 calc R . . . .
B13 B 0.2271(11) 0.8663(12) 0.8338(8) 0.049(3) Uani 1 1 d . U . . .
H13 H 0.223781 0.878719 0.766529 0.09(2) Uiso 1 1 calc R . . . .
B14 B 0.3581(10) 0.8529(13) 0.9187(9) 0.051(3) Uani 1 1 d . U . . .
H14 H 0.442571 0.858740 0.907888 0.054(14) Uiso 1 1 calc R . . . .
B15 B 0.3103(11) 0.7623(13) 0.9814(8) 0.055(3) Uani 1 1 d . U . . .
H15 H 0.364346 0.708851 1.012365 0.20(6) Uiso 1 1 calc R . . . .
B16 B 0.1529(11) 0.7299(13) 0.9343(8) 0.048(3) Uani 1 1 d . U . . .
H16 H 0.100889 0.653180 0.933076 0.14(4) Uiso 1 1 calc R . . . .
B17 B 0.1510(11) 0.9322(12) 0.8930(8) 0.048(3) Uani 1 1 d . U . . .
H17 H 0.099674 0.988434 0.864545 0.10(2) Uiso 1 1 calc R . . . .
B18 B 0.3088(12) 0.9605(15) 0.9394(9) 0.059(3) Uani 1 1 d . U . . .
H18 H 0.363505 1.036838 0.942847 0.12(3) Uiso 1 1 calc R . . . .
B19 B 0.2300(13) 0.8218(13) 1.0349(9) 0.060(3) Uani 1 1 d . U . . .
H19 H 0.230490 0.805714 1.100632 0.19(6) Uiso 1 1 calc R . . . .
B20 B 0.2285(12) 0.9496(13) 1.0083(9) 0.058(3) Uani 1 1 d . U . . .
H20 H 0.227334 1.016302 1.055596 0.074(18) Uiso 1 1 calc R . . . .
B21 B 0.2184(10) 0.6431(11) 0.4766(7) 0.035(2) Uani 1 1 d . U . . .
B22 B 0.2190(11) 0.5220(11) 0.5087(9) 0.044(3) Uani 1 1 d . U . . .
H22 H 0.218117 0.508518 0.574703 0.12(3) Uiso 1 1 calc R . . . .
B23 B 0.0933(10) 0.5415(12) 0.4201(9) 0.045(3) Uani 1 1 d . U . . .
H23 H 0.007688 0.540810 0.428197 0.09(2) Uiso 1 1 calc R . . . .
B24 B 0.1413(12) 0.4310(14) 0.4056(9) 0.052(3) Uani 1 1 d . U . . .
H24 H 0.087741 0.355661 0.405668 0.23(8) Uiso 1 1 calc R . . . .
B25 B 0.2989(12) 0.4638(13) 0.4529(9) 0.056(3) Uani 1 1 d . U . . .
H25 H 0.354266 0.411511 0.484434 0.15(4) Uiso 1 1 calc R . . . .
B26 B 0.3451(10) 0.5896(12) 0.4949(9) 0.048(3) Uani 1 1 d . U . . .
H26 H 0.429828 0.622107 0.554092 0.18(5) Uiso 1 1 calc R . . . .
B27 B 0.3004(11) 0.6529(13) 0.4046(8) 0.046(2) Uani 1 1 d . U . . .
H27 H 0.356596 0.726909 0.404687 0.12(3) Uiso 1 1 calc R . . . .
B28 B 0.1427(11) 0.6253(12) 0.3577(8) 0.046(3) Uani 1 1 d . U . . .
H28 H 0.091125 0.679984 0.326185 0.23(7) Uiso 1 1 calc R . . . .
B29 B 0.2153(11) 0.4361(13) 0.3310(9) 0.051(3) Uani 1 1 d . U . . .
H29 H 0.212130 0.367858 0.283071 0.064(16) Uiso 1 1 calc R . . . .
B30 B 0.2207(12) 0.5640(13) 0.3055(9) 0.057(3) Uani 1 1 d . U . . .
H30 H 0.221866 0.579593 0.240063 0.20(6) Uiso 1 1 calc R . . . .
B31 B 0.6642(10) 0.9426(12) 0.6881(8) 0.046(3) Uani 1 1 d . U . . .
B32 B 0.7251(13) 0.8408(16) 0.6457(9) 0.066(3) Uani 1 1 d . U . . .
H32 H 0.703588 0.759713 0.653600 0.10(2) Uiso 1 1 calc R . . . .
B33 B 0.8202(12) 0.9423(15) 0.7377(9) 0.068(4) Uani 1 1 d . U . . .
H33 H 0.861067 0.928509 0.806989 0.12(3) Uiso 1 1 calc R . . . .
B34 B 0.7729(11) 1.0607(14) 0.7131(9) 0.057(3) Uani 1 1 d . U . . .
H34 H 0.784504 1.127071 0.766213 0.15(4) Uiso 1 1 calc R . . . .
B35 B 0.6464(11) 1.0236(14) 0.6115(9) 0.055(3) Uani 1 1 d . U . . .
H35 H 0.573769 1.065286 0.597841 0.12(3) Uiso 1 1 calc R . . . .
B36 B 0.6192(12) 0.8966(14) 0.5704(9) 0.061(3) Uani 1 1 d . U . . .
H36 H 0.526866 0.851561 0.529580 0.18(5) Uiso 1 1 calc R . . . .
B37 B 0.8668(13) 0.8972(16) 0.6494(11) 0.075(4) Uani 1 1 d . U . . .
H37 H 0.937356 0.853406 0.661049 0.19(5) Uiso 1 1 calc R . . . .
B38 B 0.8948(12) 1.0346(15) 0.6909(9) 0.068(3) Uani 1 1 d . U . . .
H38 H 0.985330 1.083999 0.730722 0.14(4) Uiso 1 1 calc R . . . .
B39 B 0.6975(12) 0.9765(14) 0.5273(9) 0.061(3) Uani 1 1 d . U . . .
H39 H 0.657441 0.986215 0.456610 0.23(7) Uiso 1 1 calc R . . . .
B40 B 0.8484(12) 0.9849(13) 0.5753(9) 0.056(3) Uani 1 1 d . U . . .
H40 H 0.908644 1.000800 0.538951 0.16(4) Uiso 1 1 calc R . . . .
C1 C 0.7607(13) 0.7347(13) 1.0844(8) 0.072(3) Uani 1 1 d . U . . .
H1 H 0.760574 0.801620 1.131985 0.14(4) Uiso 1 1 calc R . . . .
C2 C 0.7831(10) 0.5438(12) 1.0569(7) 0.057(3) Uani 1 1 d . U . . .
H2A H 0.799095 0.473439 1.083940 0.066(17) Uiso 1 1 calc R . . . .
C3 C 0.1101(9) 0.8444(11) 0.9520(7) 0.049(3) Uani 1 1 d . U . . .
H3A H 0.026434 0.842845 0.963313 0.12(3) Uiso 1 1 calc R . . . .
C4 C 0.3475(10) 0.8946(13) 1.0184(7) 0.065(3) Uani 1 1 d . U . . .
H4A H 0.431503 0.928327 1.077981 0.09(2) Uiso 1 1 calc R . . . .
C5 C 0.3356(10) 0.5409(12) 0.3920(8) 0.057(3) Uani 1 1 d . U . . .
H5A H 0.419482 0.539243 0.381723 0.11(3) Uiso 1 1 calc R . . . .
C6 C 0.1040(10) 0.4934(11) 0.3217(8) 0.053(3) Uani 1 1 d . U . . .
H6A H 0.020909 0.457996 0.261752 0.077(19) Uiso 1 1 calc R . . . .
C7 C 0.7436(11) 0.8785(12) 0.5524(8) 0.060(3) Uani 1 1 d . U . . .
H7A H 0.732673 0.817693 0.495110 0.7(3) Uiso 1 1 calc R . . . .
C8 C 0.7870(10) 1.0682(12) 0.6164(8) 0.054(2) Uani 1 1 d . U . . .
H8A H 0.807875 1.147630 0.604585 0.08(2) Uiso 1 1 calc R . . . .
S1 S 0.5666(4) 0.6017(5) 0.7865(3) 0.0436(15) Uani 1 1 d . U . . .
S2 S 0.2165(4) 0.6231(5) 0.7816(3) 0.0412(14) Uani 1 1 d . U . . .
S3 S 0.2116(4) 0.7628(5) 0.5509(3) 0.0388(14) Uani 1 1 d . U . . .
S4 S 0.5637(4) 0.9169(5) 0.7507(3) 0.0444(14) Uani 1 1 d . U . . .
C9 C 0.6099(10) 0.7614(16) 0.2890(11) 0.067(5) Uani 0.565(14) 1 d DG U P A 1
C10 C 0.6703(15) 0.6885(13) 0.3264(14) 0.067(6) Uani 0.565(14) 1 d G U P A 1
H10A H 0.627293 0.623447 0.325715 0.07(4) Uiso 0.565(14) 1 calc R . P A 1
C11 C 0.7951(15) 0.7129(14) 0.3647(12) 0.074(6) Uani 0.565(14) 1 d G U P A 1
H11 H 0.835589 0.664096 0.389749 0.10(5) Uiso 0.565(14) 1 calc R . P A 1
C12 C 0.8595(10) 0.8102(16) 0.3657(12) 0.075(6) Uani 0.565(14) 1 d G U P A 1
H12A H 0.942987 0.826447 0.391367 0.090 Uiso 0.565(14) 1 calc R U P A 1
C13 C 0.7990(15) 0.8831(13) 0.3283(15) 0.072(5) Uani 0.565(14) 1 d G U P A 1
H13A H 0.842088 0.948150 0.328951 0.4(3) Uiso 0.565(14) 1 calc R . P A 1
C14 C 0.6742(15) 0.8587(15) 0.2899(13) 0.069(5) Uani 0.565(14) 1 d G U P A 1
H14A H 0.633791 0.907503 0.264917 0.083 Uiso 0.565(14) 1 calc R U P A 1
C15 C 0.4757(15) 0.736(2) 0.2428(16) 0.068(6) Uani 0.565(14) 1 d D U P A 1
H15A H 0.450520 0.795659 0.221437 0.081 Uiso 0.565(14) 1 calc R U P A 1
H15B H 0.450119 0.678778 0.192155 0.081 Uiso 0.565(14) 1 calc R U P A 1
H15C H 0.440632 0.717387 0.285147 0.081 Uiso 0.565(14) 1 calc R U P A 1
C9' C 0.7573(13) 0.7651(17) 0.3393(12) 0.048(5) Uani 0.435(14) 1 d DG U P A 2
C10' C 0.6530(17) 0.6889(14) 0.3177(16) 0.055(7) Uani 0.435(14) 1 d G U P A 2
H10' H 0.657714 0.624114 0.332599 0.09(7) Uiso 0.435(14) 1 calc R . P A 2
C11' C 0.5415(13) 0.7096(15) 0.2738(15) 0.063(6) Uani 0.435(14) 1 d G U P A 2
H11' H 0.471713 0.658554 0.259350 0.03(3) Uiso 0.435(14) 1 calc R . P A 2
C12' C 0.5344(13) 0.8064(17) 0.2515(11) 0.045(5) Uani 0.435(14) 1 d G U P A 2
H12' H 0.459854 0.820219 0.222171 0.054 Uiso 0.435(14) 1 calc R U P A 2
C13' C 0.6388(17) 0.8826(14) 0.2731(16) 0.062(6) Uani 0.435(14) 1 d G U P A 2
H13' H 0.633997 0.947447 0.258242 0.06(3) Uiso 0.435(14) 1 calc R . P A 2
C14' C 0.7502(14) 0.8620(15) 0.3170(15) 0.054(6) Uani 0.435(14) 1 d G U P A 2
H14' H 0.819999 0.913010 0.331492 0.065 Uiso 0.435(14) 1 calc R U P A 2
C15' C 0.8775(19) 0.744(3) 0.3901(18) 0.056(7) Uani 0.435(14) 1 d D U P A 2
H15D H 0.940115 0.803493 0.399715 0.068 Uiso 0.435(14) 1 calc R U P A 2
H15E H 0.880758 0.728614 0.447800 0.068 Uiso 0.435(14) 1 calc R U P A 2
H15F H 0.888292 0.684896 0.355169 0.068 Uiso 0.435(14) 1 calc R U P A 2

loop_
_atom_site_aniso_label
_atom_site_aniso_U_11
_atom_site_aniso_U_22
_atom_site_aniso_U_33
_atom_site_aniso_U_23
_atom_site_aniso_U_13
_atom_site_aniso_U_12
Cu1 0.0423(18) 0.065(3) 0.0319(19) 0.0146(18) 0.0138(16) 0.0156(19)
Cu2 0.0342(17) 0.059(3) 0.0295(17) 0.0065(17) 0.0113(15) 0.0172(18)
Cu3 0.0371(18) 0.060(3) 0.0292(18) 0.0023(16) 0.0104(15) 0.0149(17)
Cu4 0.0418(19) 0.066(3) 0.0320(19) 0.0114(18) 0.0152(17) 0.0162(19)
B1 0.041(5) 0.056(8) 0.035(4) 0.015(4) 0.016(4) 0.017(5)
B2 0.089(8) 0.067(7) 0.030(5) 0.013(5) -0.012(5) 0.014(6)
B3 0.040(5) 0.124(11) 0.034(5) 0.023(6) 0.008(5) -0.008(6)
B4 0.063(7) 0.099(8) 0.032(5) 0.033(5) 0.028(5) 0.048(6)
B5 0.049(5) 0.076(8) 0.046(6) 0.027(5) 0.028(5) 0.017(5)
B6 0.066(6) 0.105(10) 0.042(5) 0.017(6) 0.022(5) 0.057(6)
B7 0.069(6) 0.115(9) 0.031(6) 0.026(6) -0.005(5) 0.001(6)
B8 0.038(5) 0.147(12) 0.061(7) 0.040(7) 0.017(5) 0.040(6)
B9 0.068(7) 0.111(10) 0.044(6) 0.030(6) 0.034(6) 0.049(6)
B10 0.075(6) 0.095(10) 0.030(5) 0.028(5) 0.003(5) 0.031(6)
B11 0.029(5) 0.055(6) 0.028(4) 0.009(4) 0.012(4) 0.006(4)
B12 0.031(5) 0.063(8) 0.036(5) 0.006(5) 0.001(4) 0.017(5)
B13 0.052(6) 0.062(7) 0.033(5) 0.013(5) 0.017(5) 0.015(6)
B14 0.027(5) 0.072(8) 0.045(6) -0.002(5) 0.011(5) 0.004(4)
B15 0.052(6) 0.097(8) 0.029(5) 0.020(5) 0.016(5) 0.046(6)
B16 0.049(6) 0.066(7) 0.045(6) 0.022(5) 0.029(5) 0.024(5)
B17 0.046(6) 0.063(7) 0.036(6) 0.011(5) 0.009(5) 0.026(6)
B18 0.049(6) 0.065(7) 0.052(7) -0.005(5) 0.016(5) 0.001(5)
B19 0.074(7) 0.089(9) 0.035(5) 0.020(5) 0.023(5) 0.056(7)
B20 0.059(7) 0.074(7) 0.034(5) 0.000(5) 0.011(5) 0.026(6)
B21 0.035(5) 0.044(6) 0.027(4) 0.010(4) 0.010(4) 0.013(4)
B22 0.049(6) 0.041(7) 0.041(5) 0.009(5) 0.014(5) 0.010(6)
B23 0.034(5) 0.045(7) 0.053(6) 0.007(5) 0.013(5) 0.011(4)
B24 0.055(6) 0.045(6) 0.050(7) -0.005(5) 0.020(5) 0.010(5)
B25 0.060(6) 0.063(7) 0.043(6) 0.004(5) 0.011(5) 0.031(6)
B26 0.027(5) 0.061(8) 0.047(5) 0.001(5) 0.005(5) 0.015(5)
B27 0.039(5) 0.062(7) 0.043(6) 0.006(5) 0.022(5) 0.012(5)
B28 0.045(6) 0.060(7) 0.025(5) 0.002(5) 0.002(5) 0.021(6)
B29 0.048(6) 0.063(7) 0.040(5) 0.005(5) 0.010(5) 0.024(5)
B30 0.072(7) 0.059(9) 0.045(5) 0.006(5) 0.028(5) 0.022(6)
B31 0.038(5) 0.069(8) 0.026(5) 0.007(5) 0.007(5) 0.014(5)
B32 0.079(8) 0.090(8) 0.054(7) 0.026(6) 0.046(6) 0.035(6)
B33 0.049(6) 0.129(11) 0.036(5) 0.029(6) 0.015(5) 0.042(7)
B34 0.046(6) 0.087(8) 0.033(5) 0.000(5) 0.019(5) 0.005(5)
B35 0.046(5) 0.084(9) 0.036(6) 0.017(5) 0.011(5) 0.021(6)
B36 0.052(6) 0.087(9) 0.032(5) -0.003(6) 0.010(5) 0.005(5)
B37 0.072(6) 0.118(10) 0.074(8) 0.045(7) 0.049(6) 0.054(8)
B38 0.039(5) 0.125(10) 0.035(6) 0.003(6) 0.014(5) 0.013(6)
B39 0.067(7) 0.089(10) 0.026(5) 0.013(5) 0.014(4) 0.024(7)
B40 0.062(6) 0.073(10) 0.039(6) 0.006(6) 0.029(6) 0.015(6)
C1 0.099(7) 0.086(7) 0.033(5) 0.015(5) 0.013(5) 0.048(6)
C2 0.069(6) 0.087(7) 0.035(5) 0.027(5) 0.026(5) 0.047(6)
C3 0.038(4) 0.072(8) 0.045(5) 0.016(5) 0.019(4) 0.027(5)
C4 0.043(5) 0.106(8) 0.026(5) -0.007(5) -0.007(4) 0.025(5)
C5 0.047(5) 0.066(8) 0.064(6) 0.004(5) 0.028(5) 0.018(5)
C6 0.043(5) 0.056(7) 0.048(5) -0.003(4) 0.008(4) 0.012(4)
C7 0.078(6) 0.067(7) 0.050(5) 0.013(5) 0.042(5) 0.014(5)
C8 0.054(5) 0.072(7) 0.044(5) 0.007(5) 0.028(5) 0.015(5)
S1 0.031(2) 0.069(4) 0.033(3) 0.015(3) 0.012(2) 0.015(3)
S2 0.034(3) 0.061(4) 0.026(3) 0.012(2) 0.008(2) 0.011(3)
S3 0.038(3) 0.051(4) 0.028(2) 0.005(2) 0.011(2) 0.017(3)
S4 0.040(3) 0.064(4) 0.028(3) 0.006(3) 0.011(2) 0.015(3)
C9 0.091(9) 0.070(11) 0.051(10) 0.008(9) 0.044(9) 0.016(7)
C10 0.080(8) 0.067(12) 0.062(12) 0.003(10) 0.042(10) 0.014(8)
C11 0.079(9) 0.075(12) 0.063(13) 0.004(11) 0.034(11) 0.000(9)
C12 0.079(10) 0.074(13) 0.074(13) 0.015(11) 0.036(11) 0.007(8)
C13 0.090(10) 0.081(12) 0.057(12) 0.010(10) 0.044(10) 0.018(9)
C14 0.091(9) 0.071(11) 0.049(12) 0.007(9) 0.037(10) 0.014(9)
C15 0.099(9) 0.043(18) 0.066(14) 0.033(13) 0.032(11) 0.014(10)
C9' 0.066(8) 0.064(11) 0.039(10) 0.016(8) 0.043(8) 0.031(8)
C10' 0.066(8) 0.056(12) 0.065(14) 0.014(11) 0.039(10) 0.035(8)
C11' 0.069(9) 0.061(13) 0.074(14) 0.022(11) 0.034(11) 0.036(9)
C12' 0.066(10) 0.059(14) 0.036(11) 0.012(10) 0.039(10) 0.039(9)
C13' 0.076(10) 0.067(13) 0.052(13) 0.014(11) 0.029(11) 0.027(9)
C14' 0.070(10) 0.064(11) 0.044(12) 0.016(10) 0.035(10) 0.024(9)
C15' 0.062(9) 0.08(2) 0.059(16) 0.023(14) 0.048(11) 0.030(13)

loop_
_atom_type_symbol
_atom_type_description
_atom_type_scat_dispersion_real
_atom_type_scat_dispersion_imag
_atom_type_scat_source
C C 0.0000 0.0000 'International Tables Vol C Tables 4.2.6.8 and 6.1.1.4'
H H 0.0000 0.0000 'International Tables Vol C Tables 4.2.6.8 and 6.1.1.4'
B B 0.0000 0.0000 'International Tables Vol C Tables 4.2.6.8 and 6.1.1.4'
S S 0.0000 0.0000 'International Tables Vol C Tables 4.2.6.8 and 6.1.1.4'
Cu Cu 0.0000 0.0000 'International Tables Vol C Tables 4.2.6.8 and 6.1.1.4'

loop_
_geom_angle_atom_site_label_1
_geom_angle_atom_site_label_2
_geom_angle_atom_site_label_3
_geom_angle
_geom_angle_site_symmetry_1
_geom_angle_site_symmetry_3
_geom_angle_publ_flag
S4 Cu1 S1 178.2(3) . . ?
S4 Cu1 Cu2 128.7(2) . . ?
S1 Cu1 Cu2 51.68(17) . . ?
S4 Cu1 Cu3 51.06(18) . . ?
S1 Cu1 Cu3 130.6(2) . . ?
Cu2 Cu1 Cu3 91.21(15) . . ?
S1 Cu2 S2 174.6(3) . . ?
S1 Cu2 Cu1 51.7(2) . . ?
S2 Cu2 Cu1 131.6(2) . . ?
S1 Cu2 Cu4 129.1(2) . . ?
S2 Cu2 Cu4 50.18(16) . . ?
Cu1 Cu2 Cu4 89.68(16) . . ?
S3 Cu3 S4 173.3(3) . . ?
S3 Cu3 Cu4 51.25(18) . . ?
S4 Cu3 Cu4 127.7(2) . . ?
S3 Cu3 Cu1 133.2(3) . . ?
S4 Cu3 Cu1 50.7(2) . . ?
Cu4 Cu3 Cu1 89.91(16) . . ?
S3 Cu4 S2 177.3(2) . . ?
S3 Cu4 Cu3 50.77(18) . . ?
S2 Cu4 Cu3 131.0(2) . . ?
S3 Cu4 Cu2 132.44(19) . . ?
S2 Cu4 Cu2 50.18(15) . . ?
Cu3 Cu4 Cu2 89.20(15) . . ?
B2 B1 B3 62.4(10) . . ?
B2 B1 B6 58.2(9) . . ?
B3 B1 B6 108.1(11) . . ?
B2 B1 B4 106.9(10) . . ?
B3 B1 B4 57.9(8) . . ?
B6 B1 B4 106.6(8) . . ?
B2 B1 B5 106.5(10) . . ?
B3 B1 B5 104.9(9) . . ?
B6 B1 B5 61.2(8) . . ?
B4 B1 B5 57.5(7) . . ?
B2 B1 S1 125.0(10) . . ?
B3 B1 S1 122.0(8) . . ?
B6 B1 S1 123.6(7) . . ?
B4 B1 S1 120.5(9) . . ?
B5 B1 S1 121.3(10) . . ?
C1 B2 B6 61.1(10) . . ?
C1 B2 B1 108.1(13) . . ?
B6 B2 B1 62.6(9) . . ?
C1 B2 B3 103.4(10) . . ?
B6 B2 B3 110.0(13) . . ?
B1 B2 B3 60.3(9) . . ?
C1 B2 B7 57.5(8) . . ?
B6 B2 B7 109.3(11) . . ?
B1 B2 B7 108.1(12) . . ?
B3 B2 B7 58.3(9) . . ?
C1 B2 H2 124.1 . . ?
B6 B2 H2 118.8 . . ?
B1 B2 H2 120.4 . . ?
B3 B2 H2 123.3 . . ?
B7 B2 H2 122.6 . . ?
B4 B3 B1 62.2(8) . . ?
B4 B3 B7 106.7(10) . . ?
B1 B3 B7 108.3(11) . . ?
B4 B3 B8 60.5(9) . . ?
B1 B3 B8 109.9(11) . . ?
B7 B3 B8 57.6(9) . . ?
B4 B3 B2 106.4(10) . . ?
B1 B3 B2 57.3(8) . . ?
B7 B3 B2 61.6(9) . . ?
B8 B3 B2 106.5(10) . . ?
B4 B3 H3 121.7 . . ?
B1 B3 H3 120.7 . . ?
B7 B3 H3 122.2 . . ?
B8 B3 H3 122.0 . . ?
B2 B3 H3 123.2 . . ?
C2 B4 B3 106.8(12) . . ?
C2 B4 B5 57.4(7) . . ?
B3 B4 B5 110.3(11) . . ?
C2 B4 B8 59.5(8) . . ?
B3 B4 B8 61.0(9) . . ?
B5 B4 B8 108.0(10) . . ?
C2 B4 B1 105.6(9) . . ?
B3 B4 B1 59.9(8) . . ?
B5 B4 B1 62.2(7) . . ?
B8 B4 B1 108.4(12) . . ?
C2 B4 H4 124.4 . . ?
B3 B4 H4 120.9 . . ?
B5 B4 H4 120.8 . . ?
B8 B4 H4 121.3 . . ?
B1 B4 H4 121.7 . . ?
C2 B5 B9 58.9(7) . . ?
C2 B5 B4 59.1(6) . . ?
B9 B5 B4 108.7(11) . . ?
C2 B5 B6 104.9(11) . . ?
B9 B5 B6 61.7(8) . . ?
B4 B5 B6 106.0(11) . . ?
C2 B5 B1 105.5(9) . . ?
B9 B5 B1 108.5(11) . . ?
B4 B5 B1 60.3(7) . . ?
B6 B5 B1 57.5(7) . . ?
C2 B5 H5 124.1 . . ?
B9 B5 H5 120.3 . . ?
B4 B5 H5 121.8 . . ?
B6 B5 H5 123.5 . . ?
B1 B5 H5 122.6 . . ?
B2 B6 C1 58.8(8) . . ?
B2 B6 B1 59.2(9) . . ?
C1 B6 B1 103.8(9) . . ?
B2 B6 B9 109.5(10) . . ?
C1 B6 B9 60.9(8) . . ?
B1 B6 B9 106.6(9) . . ?
B2 B6 B5 107.4(10) . . ?
C1 B6 B5 102.1(9) . . ?
B1 B6 B5 61.3(8) . . ?
B9 B6 B5 55.5(8) . . ?
B2 B6 H6 120.9 . . ?
C1 B6 H6 124.9 . . ?
B1 B6 H6 122.7 . . ?
B9 B6 H6 121.8 . . ?
B5 B6 H6 124.4 . . ?
C1 B7 B8 105.2(13) . . ?
C1 B7 B10 57.5(8) . . ?
B8 B7 B10 61.3(10) . . ?
C1 B7 B3 104.3(11) . . ?
B8 B7 B3 61.4(10) . . ?
B10 B7 B3 109.2(14) . . ?
C1 B7 B2 56.6(8) . . ?
B8 B7 B2 108.4(13) . . ?
B10 B7 B2 105.3(12) . . ?
B3 B7 B2 60.2(8) . . ?
C1 B7 H7 125.9 . . ?
B8 B7 H7 120.9 . . ?
B10 B7 H7 121.9 . . ?
B3 B7 H7 121.3 . . ?
B2 B7 H7 123.0 . . ?
B7 B8 C2 106.1(11) . . ?
B7 B8 B10 59.6(9) . . ?
C2 B8 B10 60.1(9) . . ?
B7 B8 B4 108.0(10) . . ?
C2 B8 B4 57.9(8) . . ?
B10 B8 B4 107.7(10) . . ?
B7 B8 B3 61.1(10) . . ?
C2 B8 B3 103.7(9) . . ?
B10 B8 B3 107.7(11) . . ?
B4 B8 B3 58.6(8) . . ?
B7 B8 H8 121.5 . . ?
C2 B8 H8 124.3 . . ?
B10 B8 H8 121.3 . . ?
B4 B8 H8 122.4 . . ?
B3 B8 H8 123.0 . . ?
C2 B9 B5 59.0(7) . . ?
C2 B9 C1 99.3(10) . . ?
B5 B9 C1 104.5(10) . . ?
C2 B9 B10 60.1(8) . . ?
B5 B9 B10 108.4(10) . . ?
C1 B9 B10 54.4(8) . . ?
C2 B9 B6 105.8(9) . . ?
B5 B9 B6 62.9(8) . . ?
C1 B9 B6 56.6(8) . . ?
B10 B9 B6 103.6(11) . . ?
C2 B9 H9 124.6 . . ?
B5 B9 H9 120.4 . . ?
C1 B9 H9 128.2 . . ?
B10 B9 H9 123.4 . . ?
B6 B9 H9 122.6 . . ?
C1 B10 B7 60.4(9) . . ?
C1 B10 C2 102.3(11) . . ?
B7 B10 C2 104.9(11) . . ?
C1 B10 B8 105.7(10) . . ?
B7 B10 B8 59.1(10) . . ?
C2 B10 B8 59.0(9) . . ?
C1 B10 B9 62.6(9) . . ?
B7 B10 B9 111.7(10) . . ?
C2 B10 B9 55.8(8) . . ?
B8 B10 B9 107.0(12) . . ?
C1 B10 H10 123.0 . . ?
B7 B10 H10 120.8 . . ?
C2 B10 H10 126.6 . . ?
B8 B10 H10 122.9 . . ?
B9 B10 H10 120.2 . . ?
B16 B11 B12 58.5(7) . . ?
B16 B11 B13 106.8(9) . . ?
B12 B11 B13 59.5(7) . . ?
B16 B11 B15 59.6(7) . . ?
B12 B11 B15 105.8(8) . . ?
B13 B11 B15 107.4(10) . . ?
B16 B11 B14 106.7(9) . . ?
B12 B11 B14 104.9(9) . . ?
B13 B11 B14 58.5(7) . . ?
B15 B11 B14 60.4(8) . . ?
B16 B11 S2 117.5(10) . . ?
B12 B11 S2 120.0(8) . . ?
B13 B11 S2 124.8(7) . . ?
B15 B11 S2 122.4(9) . . ?
B14 B11 S2 128.4(7) . . ?
C3 B12 B16 60.8(7) . . ?
C3 B12 B13 107.4(10) . . ?
B16 B12 B13 108.9(8) . . ?
C3 B12 B11 108.1(8) . . ?
B16 B12 B11 60.2(6) . . ?
B13 B12 B11 60.4(7) . . ?
C3 B12 B17 58.8(7) . . ?
B16 B12 B17 109.2(10) . . ?
B13 B12 B17 61.2(8) . . ?
B11 B12 B17 109.6(9) . . ?
C3 B12 H12 122.5 . . ?
B16 B12 H12 120.8 . . ?
B13 B12 H12 121.4 . . ?
B11 B12 H12 121.2 . . ?
B17 B12 H12 120.9 . . ?
B12 B13 B14 108.4(9) . . ?
B12 B13 B11 60.2(7) . . ?
B14 B13 B11 62.4(8) . . ?
B12 B13 B17 60.6(7) . . ?
B14 B13 B17 105.6(9) . . ?
B11 B13 B17 109.0(9) . . ?
B12 B13 B18 105.3(9) . . ?
B14 B13 B18 56.6(8) . . ?
B11 B13 B18 106.3(9) . . ?
B17 B13 B18 58.2(8) . . ?
B12 B13 H13 121.8 . . ?
B14 B13 H13 122.3 . . ?
B11 B13 H13 120.4 . . ?
B17 B13 H13 122.1 . . ?
B18 B13 H13 125.0 . . ?
C4 B14 B18 57.1(8) . . ?
C4 B14 B13 105.9(8) . . ?
B18 B14 B13 63.4(8) . . ?
C4 B14 B15 58.5(8) . . ?
B18 B14 B15 106.5(10) . . ?
B13 B14 B15 106.5(8) . . ?
C4 B14 B11 104.1(9) . . ?
B18 B14 B11 109.1(9) . . ?
B13 B14 B11 59.1(7) . . ?
B15 B14 B11 58.8(7) . . ?
C4 B14 H14 125.0 . . ?
B18 B14 H14 120.8 . . ?
B13 B14 H14 121.4 . . ?
B15 B14 H14 123.1 . . ?
B11 B14 H14 122.8 . . ?
C4 B15 B19 59.4(9) . . ?
C4 B15 B16 104.2(9) . . ?
B19 B15 B16 59.7(8) . . ?
C4 B15 B11 104.6(9) . . ?
B19 B15 B11 107.7(8) . . ?
B16 B15 B11 59.1(6) . . ?
C4 B15 B14 57.0(8) . . ?
B19 B15 B14 106.9(10) . . ?
B16 B15 B14 106.7(8) . . ?
B11 B15 B14 60.8(7) . . ?
C4 B15 H15 125.0 . . ?
B19 B15 H15 121.5 . . ?
B16 B15 H15 123.2 . . ?
B11 B15 H15 122.2 . . ?
B14 B15 H15 122.4 . . ?
B12 B16 C3 58.9(7) . . ?
B12 B16 B19 108.0(11) . . ?
C3 B16 B19 58.9(7) . . ?
B12 B16 B11 61.2(7) . . ?
C3 B16 B11 107.3(10) . . ?
B19 B16 B11 109.7(11) . . ?
B12 B16 B15 109.2(10) . . ?
C3 B16 B15 105.8(12) . . ?
B19 B16 B15 59.8(8) . . ?
B11 B16 B15 61.3(7) . . ?
B12 B16 H16 121.2 . . ?
C3 B16 H16 123.9 . . ?
B19 B16 H16 121.5 . . ?
B11 B16 H16 120.3 . . ?
B15 B16 H16 121.7 . . ?
C3 B17 B20 59.9(8) . . ?
C3 B17 B18 104.1(9) . . ?
B20 B17 B18 59.5(7) . . ?
C3 B17 B12 57.5(8) . . ?
B20 B17 B12 107.5(10) . . ?
B18 B17 B12 105.7(10) . . ?
C3 B17 B13 104.0(9) . . ?
B20 B17 B13 109.5(8) . . ?
B18 B17 B13 61.2(7) . . ?
B12 B17 B13 58.2(8) . . ?
C3 B17 H17 125.0 . . ?
B20 B17 H17 120.5 . . ?
B18 B17 H17 123.0 . . ?
B12 B17 H17 123.4 . . ?
B13 B17 H17 122.0 . . ?
C4 B18 B14 61.3(9) . . ?
C4 B18 B20 61.5(8) . . ?
B14 B18 B20 113.1(13) . . ?
C4 B18 B17 106.9(12) . . ?
B14 B18 B17 110.5(12) . . ?
B20 B18 B17 59.1(7) . . ?
C4 B18 B13 106.4(12) . . ?
B14 B18 B13 60.0(8) . . ?
B20 B18 B13 108.7(11) . . ?
B17 B18 B13 60.6(8) . . ?
C4 B18 H18 122.5 . . ?
B14 B18 H18 118.7 . . ?
B20 B18 H18 119.6 . . ?
B17 B18 H18 121.9 . . ?
B13 B18 H18 122.5 . . ?
C3 B19 C4 101.6(9) . . ?
C3 B19 B16 60.0(7) . . ?
C4 B19 B16 104.8(9) . . ?
C3 B19 B15 107.2(9) . . ?
C4 B19 B15 59.4(8) . . ?
B16 B19 B15 60.5(8) . . ?
C3 B19 B20 58.3(7) . . ?
C4 B19 B20 58.0(8) . . ?
B16 B19 B20 108.1(9) . . ?
B15 B19 B20 108.7(10) . . ?
C3 B19 H19 124.3 . . ?
C4 B19 H19 125.7 . . ?
B16 B19 H19 121.7 . . ?
B15 B19 H19 120.7 . . ?
B20 B19 H19 121.7 . . ?
C4 B20 C3 101.2(10) . . ?
C4 B20 B17 104.4(9) . . ?
C3 B20 B17 59.8(8) . . ?
C4 B20 B18 56.0(8) . . ?
C3 B20 B18 105.4(10) . . ?
B17 B20 B18 61.4(8) . . ?
C4 B20 B19 58.2(8) . . ?
C3 B20 B19 57.7(8) . . ?
B17 B20 B19 107.2(11) . . ?
B18 B20 B19 104.8(10) . . ?
C4 B20 H20 126.4 . . ?
C3 B20 H20 124.7 . . ?
B17 B20 H20 121.2 . . ?
B18 B20 H20 123.2 . . ?
B19 B20 H20 123.0 . . ?
B23 B21 B22 61.2(8) . . ?
B23 B21 B28 60.4(7) . . ?
B22 B21 B28 110.1(10) . . ?
B23 B21 B26 106.8(9) . . ?
B22 B21 B26 59.6(7) . . ?
B28 B21 B26 106.7(8) . . ?
B23 B21 B27 106.6(9) . . ?
B22 B21 B27 107.5(9) . . ?
B28 B21 B27 59.4(7) . . ?
B26 B21 B27 58.5(7) . . ?
B23 B21 S3 121.2(7) . . ?
B22 B21 S3 123.4(7) . . ?
B28 B21 S3 117.9(8) . . ?
B26 B21 S3 125.6(8) . . ?
B27 B21 S3 121.7(9) . . ?
B26 B22 B25 56.0(8) . . ?
B26 B22 B21 60.5(7) . . ?
B25 B22 B21 104.4(9) . . ?
B26 B22 B24 103.9(9) . . ?
B25 B22 B24 60.0(8) . . ?
B21 B22 B24 104.1(9) . . ?
B26 B22 B23 105.6(9) . . ?
B25 B22 B23 104.8(9) . . ?
B21 B22 B23 58.7(7) . . ?
B24 B22 B23 57.4(7) . . ?
B26 B22 H22 123.8 . . ?
B25 B22 H22 124.1 . . ?
B21 B22 H22 123.2 . . ?
B24 B22 H22 124.0 . . ?
B23 B22 H22 123.5 . . ?
C6 B23 B24 58.0(8) . . ?
C6 B23 B21 106.0(9) . . ?
B24 B23 B21 107.9(9) . . ?
C6 B23 B28 59.4(8) . . ?
B24 B23 B28 107.7(10) . . ?
B21 B23 B28 60.8(7) . . ?
C6 B23 B22 106.3(8) . . ?
B24 B23 B22 60.9(7) . . ?
B21 B23 B22 60.1(7) . . ?
B28 B23 B22 109.6(9) . . ?
C6 B23 H23 124.1 . . ?
B24 B23 H23 122.0 . . ?
B21 B23 H23 122.0 . . ?
B28 B23 H23 120.8 . . ?
B22 B23 H23 121.1 . . ?
C6 B24 B23 60.7(8) . . ?
C6 B24 B29 58.2(8) . . ?
B23 B24 B29 110.7(12) . . ?
C6 B24 B25 105.0(11) . . ?
B23 B24 B25 108.0(12) . . ?
B29 B24 B25 62.4(8) . . ?
C6 B24 B22 109.1(12) . . ?
B23 B24 B22 61.7(8) . . ?
B29 B24 B22 113.1(11) . . ?
B25 B24 B22 59.9(8) . . ?
C6 B24 H24 123.7 . . ?
B23 B24 H24 120.4 . . ?
B29 B24 H24 118.9 . . ?
B25 B24 H24 122.9 . . ?
B22 B24 H24 119.2 . . ?
C5 B25 B26 60.9(9) . . ?
C5 B25 B22 108.7(10) . . ?
B26 B25 B22 61.9(8) . . ?
C5 B25 B24 104.3(9) . . ?
B26 B25 B24 108.6(10) . . ?
B22 B25 B24 60.2(7) . . ?
C5 B25 B29 60.4(8) . . ?
B26 B25 B29 111.8(11) . . ?
B22 B25 B29 110.0(8) . . ?
B24 B25 B29 58.4(7) . . ?
C5 B25 H25 123.0 . . ?
B26 B25 H25 119.2 . . ?
B22 B25 H25 120.2 . . ?
B24 B25 H25 124.0 . . ?
B29 B25 H25 120.2 . . ?
B25 B26 C5 58.8(8) . . ?
B25 B26 B27 107.5(10) . . ?
C5 B26 B27 57.5(8) . . ?
B25 B26 B22 62.1(9) . . ?
C5 B26 B22 107.3(10) . . ?
B27 B26 B22 109.9(8) . . ?
B25 B26 B21 108.7(9) . . ?
C5 B26 B21 105.0(8) . . ?
B27 B26 B21 61.2(6) . . ?
B22 B26 B21 59.9(7) . . ?
B25 B26 H26 121.1 . . ?
C5 B26 H26 124.6 . . ?
B27 B26 H26 121.4 . . ?
B22 B26 H26 120.3 . . ?
B21 B26 H26 122.1 . . ?
C5 B27 B30 61.0(8) . . ?
C5 B27 B26 58.7(8) . . ?
B30 B27 B26 110.1(12) . . ?
C5 B27 B28 105.8(11) . . ?
B30 B27 B28 59.4(7) . . ?
B26 B27 B28 108.4(10) . . ?
C5 B27 B21 105.2(10) . . ?
B30 B27 B21 108.3(10) . . ?
B26 B27 B21 60.2(7) . . ?
B28 B27 B21 59.8(6) . . ?
C5 B27 H27 123.7 . . ?
B30 B27 H27 120.3 . . ?
B26 B27 H27 120.8 . . ?
B28 B27 H27 122.5 . . ?
B21 B27 H27 122.6 . . ?
C6 B28 B30 59.1(8) . . ?
C6 B28 B23 58.3(8) . . ?
B30 B28 B23 108.1(10) . . ?
C6 B28 B27 102.7(9) . . ?
B30 B28 B27 58.8(7) . . ?
B23 B28 B27 106.5(8) . . ?
C6 B28 B21 103.6(9) . . ?
B30 B28 B21 108.6(8) . . ?
B23 B28 B21 58.8(7) . . ?
B27 B28 B21 60.8(6) . . ?
C6 B28 H28 125.6 . . ?
B30 B28 H28 121.1 . . ?
B23 B28 H28 122.2 . . ?
B27 B28 H28 123.5 . . ?
B21 B28 H28 122.3 . . ?
C6 B29 C5 99.5(10) . . ?
C6 B29 B24 57.8(7) . . ?
C5 B29 B24 100.2(10) . . ?
C6 B29 B30 58.6(8) . . ?
C5 B29 B30 57.4(8) . . ?
B24 B29 B30 105.1(10) . . ?
C6 B29 B25 102.3(9) . . ?
C5 B29 B25 54.3(8) . . ?
B24 B29 B25 59.2(8) . . ?
B30 B29 B25 102.5(10) . . ?
C6 B29 H29 125.5 . . ?
C5 B29 H29 128.2 . . ?
B24 B29 H29 123.9 . . ?
B30 B29 H29 123.3 . . ?
B25 B29 H29 125.3 . . ?
C6 B30 C5 99.3(10) . . ?
C6 B30 B27 105.7(10) . . ?
C5 B30 B27 57.3(8) . . ?
C6 B30 B28 60.1(8) . . ?
C5 B30 B28 104.7(9) . . ?
B27 B30 B28 61.8(8) . . ?
C6 B30 B29 56.3(8) . . ?
C5 B30 B29 59.4(8) . . ?
B27 B30 B29 108.1(10) . . ?
B28 B30 B29 108.2(10) . . ?
C6 B30 H30 126.2 . . ?
C5 B30 H30 126.5 . . ?
B27 B30 H30 121.5 . . ?
B28 B30 H30 120.8 . . ?
B29 B30 H30 121.7 . . ?
B35 B31 B36 57.3(8) . . ?
B35 B31 B34 60.0(8) . . ?
B36 B31 B34 104.7(10) . . ?
B35 B31 B33 108.4(10) . . ?
B36 B31 B33 105.7(9) . . ?
B34 B31 B33 61.1(9) . . ?
B35 B31 B32 105.2(9) . . ?
B36 B31 B32 59.2(8) . . ?
B34 B31 B32 105.9(9) . . ?
B33 B31 B32 58.2(8) . . ?
B35 B31 S4 123.6(8) . . ?
B36 B31 S4 123.5(9) . . ?
B34 B31 S4 123.9(9) . . ?
B33 B31 S4 121.4(8) . . ?
B32 B31 S4 122.1(10) . . ?
C7 B32 B37 58.7(8) . . ?
C7 B32 B33 104.6(13) . . ?
B37 B32 B33 61.1(9) . . ?
C7 B32 B36 58.3(8) . . ?
B37 B32 B36 107.7(12) . . ?
B33 B32 B36 106.6(12) . . ?
C7 B32 B31 103.5(11) . . ?
B37 B32 B31 108.7(14) . . ?
B33 B32 B31 59.9(8) . . ?
B36 B32 B31 58.6(7) . . ?
C7 B32 H32 125.2 . . ?
B37 B32 H32 120.6 . . ?
B33 B32 H32 122.4 . . ?
B36 B32 H32 122.6 . . ?
B31 B32 H32 122.9 . . ?
B32 B33 B37 59.0(9) . . ?
B32 B33 B31 61.9(8) . . ?
B37 B33 B31 108.7(10) . . ?
B32 B33 B38 106.3(10) . . ?
B37 B33 B38 60.2(9) . . ?
B31 B33 B38 105.6(9) . . ?
B32 B33 B34 107.0(9) . . ?
B37 B33 B34 106.2(10) . . ?
B31 B33 B34 58.9(7) . . ?
B38 B33 B34 57.4(8) . . ?
B32 B33 H33 121.8 . . ?
B37 B33 H33 121.8 . . ?
B31 B33 H33 121.4 . . ?
B38 B33 H33 123.7 . . ?
B34 B33 H33 123.6 . . ?
C8 B34 B38 57.0(7) . . ?
C8 B34 B35 60.0(7) . . ?
B38 B34 B35 108.3(9) . . ?
C8 B34 B31 104.0(11) . . ?
B38 B34 B31 109.3(11) . . ?
B35 B34 B31 58.4(8) . . ?
C8 B34 B33 102.6(10) . . ?
B38 B34 B33 60.9(8) . . ?
B35 B34 B33 106.2(12) . . ?
B31 B34 B33 59.9(8) . . ?
C8 B34 H34 125.8 . . ?
B38 B34 H34 120.8 . . ?
B35 B34 H34 121.9 . . ?
B31 B34 H34 122.4 . . ?
B33 B34 H34 123.3 . . ?
B36 B35 C8 102.5(10) . . ?
B36 B35 B31 62.7(9) . . ?
C8 B35 B31 104.1(9) . . ?
B36 B35 B34 110.1(10) . . ?
C8 B35 B34 56.8(7) . . ?
B31 B35 B34 61.6(8) . . ?
B36 B35 B39 58.5(9) . . ?
C8 B35 B39 56.9(7) . . ?
B31 B35 B39 108.4(10) . . ?
B34 B35 B39 105.7(9) . . ?
B36 B35 H35 121.7 . . ?
C8 B35 H35 127.2 . . ?
B31 B35 H35 120.5 . . ?
B34 B35 H35 121.4 . . ?
B39 B35 H35 123.2 . . ?
B35 B36 B39 63.8(9) . . ?
B35 B36 C7 105.7(11) . . ?
B39 B36 C7 54.7(8) . . ?
B35 B36 B31 60.0(8) . . ?
B39 B36 B31 110.4(11) . . ?
C7 B36 B31 107.1(9) . . ?
B35 B36 B32 109.9(11) . . ?
B39 B36 B32 105.9(10) . . ?
C7 B36 B32 59.1(7) . . ?
B31 B36 B32 62.3(8) . . ?
B35 B36 H36 120.3 . . ?
B39 B36 H36 122.0 . . ?
C7 B36 H36 125.4 . . ?
B31 B36 H36 120.1 . . ?
B32 B36 H36 121.2 . . ?
C7 B37 B32 59.7(8) . . ?
C7 B37 B40 56.8(8) . . ?
B32 B37 B40 107.8(10) . . ?
C7 B37 B33 104.5(9) . . ?
B32 B37 B33 59.9(8) . . ?
B40 B37 B33 107.9(11) . . ?
C7 B37 B38 101.2(10) . . ?
B32 B37 B38 107.1(10) . . ?
B40 B37 B38 58.6(9) . . ?
B33 B37 B38 60.3(9) . . ?
C7 B37 H37 126.1 . . ?
B32 B37 H37 121.0 . . ?
B40 B37 H37 122.3 . . ?
B33 B37 H37 121.8 . . ?
B38 B37 H37 124.1 . . ?
C8 B38 B34 58.4(7) . . ?
C8 B38 B40 58.5(8) . . ?
B34 B38 B40 109.0(9) . . ?
C8 B38 B37 103.1(11) . . ?
B34 B38 B37 109.0(11) . . ?
B40 B38 B37 59.5(8) . . ?
C8 B38 B33 104.3(10) . . ?
B34 B38 B33 61.7(8) . . ?
B40 B38 B33 107.9(12) . . ?
B37 B38 B33 59.4(9) . . ?
C8 B38 H38 125.9 . . ?
B34 B38 H38 120.1 . . ?
B40 B38 H38 121.4 . . ?
B37 B38 H38 123.1 . . ?
B33 B38 H38 122.2 . . ?
C7 B39 C8 102.2(10) . . ?
C7 B39 B36 63.2(9) . . ?
C8 B39 B36 103.7(9) . . ?
C7 B39 B40 60.2(8) . . ?
C8 B39 B40 58.4(8) . . ?
B36 B39 B40 112.5(10) . . ?
C7 B39 B35 107.5(10) . . ?
C8 B39 B35 59.2(8) . . ?
B36 B39 B35 57.7(8) . . ?
B40 B39 B35 109.9(10) . . ?
C7 B39 H39 122.6 . . ?
C8 B39 H39 126.6 . . ?
B36 B39 H39 120.9 . . ?
B40 B39 H39 119.1 . . ?
B35 B39 H39 121.9 . . ?
C8 B40 C7 98.9(10) . . ?
C8 B40 B39 59.0(8) . . ?
C7 B40 B39 55.1(8) . . ?
C8 B40 B38 56.8(8) . . ?
C7 B40 B38 105.9(10) . . ?
B39 B40 B38 107.0(9) . . ?
C8 B40 B37 103.7(9) . . ?
C7 B40 B37 59.7(9) . . ?
B39 B40 B37 106.0(11) . . ?
B38 B40 B37 61.9(9) . . ?
C8 B40 H40 126.9 . . ?
C7 B40 H40 126.3 . . ?
B39 B40 H40 123.1 . . ?
B38 B40 H40 121.4 . . ?
B37 B40 H40 121.7 . . ?
B10 C1 B2 116.6(11) . . ?
B10 C1 B7 62.0(9) . . ?
B2 C1 B7 65.9(9) . . ?
B10 C1 B6 116.1(13) . . ?
B2 C1 B6 60.1(9) . . ?
B7 C1 B6 115.4(10) . . ?
B10 C1 B9 63.0(10) . . ?
B2 C1 B9 111.9(12) . . ?
B7 C1 B9 113.3(12) . . ?
B6 C1 B9 62.5(9) . . ?
B10 C1 H1 116.4 . . ?
B2 C1 H1 117.9 . . ?
B7 C1 H1 116.9 . . ?
B6 C1 H1 118.0 . . ?
B9 C1 H1 119.5 . . ?
B9 C2 B5 62.1(8) . . ?
B9 C2 B4 114.9(8) . . ?
B5 C2 B4 63.5(7) . . ?
B9 C2 B8 115.7(13) . . ?
B5 C2 B8 115.8(9) . . ?
B4 C2 B8 62.7(9) . . ?
B9 C2 B10 64.2(9) . . ?
B5 C2 B10 114.2(11) . . ?
B4 C2 B10 112.2(12) . . ?
B8 C2 B10 60.9(10) . . ?
B9 C2 H2A 116.8 . . ?
B5 C2 H2A 117.3 . . ?
B4 C2 H2A 118.3 . . ?
B8 C2 H2A 117.5 . . ?
B10 C2 H2A 119.1 . . ?
B12 C3 B19 111.1(8) . . ?
B12 C3 B17 63.7(8) . . ?
B19 C3 B17 112.7(10) . . ?
B12 C3 B20 112.8(9) . . ?
B19 C3 B20 64.0(8) . . ?
B17 C3 B20 60.2(8) . . ?
B12 C3 B16 60.4(7) . . ?
B19 C3 B16 61.1(7) . . ?
B17 C3 B16 112.8(8) . . ?
B20 C3 B16 113.6(8) . . ?
B12 C3 H3A 119.5 . . ?
B19 C3 H3A 119.0 . . ?
B17 C3 H3A 118.8 . . ?
B20 C3 H3A 118.3 . . ?
B16 C3 H3A 119.4 . . ?
B18 C4 B14 61.6(8) . . ?
B18 C4 B20 62.4(8) . . ?
B14 C4 B20 114.1(8) . . ?
B18 C4 B19 114.6(9) . . ?
B14 C4 B19 114.4(11) . . ?
B20 C4 B19 63.8(8) . . ?
B18 C4 B15 115.1(10) . . ?
B14 C4 B15 64.5(8) . . ?
B20 C4 B15 114.9(10) . . ?
B19 C4 B15 61.1(9) . . ?
B18 C4 H4A 118.1 . . ?
B14 C4 H4A 117.7 . . ?
B20 C4 H4A 117.5 . . ?
B19 C4 H4A 118.0 . . ?
B15 C4 H4A 117.3 . . ?
B25 C5 B27 114.0(10) . . ?
B25 C5 B26 60.3(9) . . ?
B27 C5 B26 63.8(8) . . ?
B25 C5 B30 116.3(10) . . ?
B27 C5 B30 61.7(8) . . ?
B26 C5 B30 114.8(9) . . ?
B25 C5 B29 65.4(9) . . ?
B27 C5 B29 115.0(9) . . ?
B26 C5 B29 115.4(10) . . ?
B30 C5 B29 63.2(8) . . ?
B25 C5 H5A 117.4 . . ?
B27 C5 H5A 118.1 . . ?
B26 C5 H5A 118.2 . . ?
B30 C5 H5A 117.4 . . ?
B29 C5 H5A 116.1 . . ?
B24 C6 B29 64.0(8) . . ?
B24 C6 B23 61.3(8) . . ?
B29 C6 B23 116.1(9) . . ?
B24 C6 B30 115.1(9) . . ?
B29 C6 B30 65.2(8) . . ?
B23 C6 B30 112.9(10) . . ?
B24 C6 B28 112.9(10) . . ?
B29 C6 B28 116.3(10) . . ?
B23 C6 B28 62.4(8) . . ?
B30 C6 B28 60.8(8) . . ?
B24 C6 H6A 118.4 . . ?
B29 C6 H6A 114.8 . . ?
B23 C6 H6A 118.6 . . ?
B30 C6 H6A 118.1 . . ?
B28 C6 H6A 118.7 . . ?
B39 C7 B40 64.6(10) . . ?
B39 C7 B37 116.8(13) . . ?
B40 C7 B37 63.5(9) . . ?
B39 C7 B36 62.1(9) . . ?
B40 C7 B36 115.2(11) . . ?
B37 C7 B36 113.7(9) . . ?
B39 C7 B32 115.2(10) . . ?
B40 C7 B32 114.8(11) . . ?
B37 C7 B32 61.6(8) . . ?
B36 C7 B32 62.6(8) . . ?
B39 C7 H7A 116.2 . . ?
B40 C7 H7A 116.6 . . ?
B37 C7 H7A 117.6 . . ?
B36 C7 H7A 118.5 . . ?
B32 C7 H7A 118.2 . . ?
B38 C8 B34 64.5(8) . . ?
B38 C8 B40 64.6(8) . . ?
B34 C8 B40 119.2(11) . . ?
B38 C8 B39 116.3(12) . . ?
B34 C8 B39 117.0(12) . . ?
B40 C8 B39 62.6(8) . . ?
B38 C8 B35 117.3(11) . . ?
B34 C8 B35 63.3(7) . . ?
B40 C8 B35 117.5(13) . . ?
B39 C8 B35 63.9(8) . . ?
B38 C8 H8A 115.9 . . ?
B34 C8 H8A 115.3 . . ?
B40 C8 H8A 115.4 . . ?
B39 C8 H8A 117.2 . . ?
B35 C8 H8A 116.3 . . ?
B1 S1 Cu2 104.6(4) . . ?
B1 S1 Cu1 100.9(5) . . ?
Cu2 S1 Cu1 76.6(2) . . ?
B11 S2 Cu4 98.8(5) . . ?
B11 S2 Cu2 107.5(4) . . ?
Cu4 S2 Cu2 79.6(2) . . ?
B21 S3 Cu3 107.4(4) . . ?
B21 S3 Cu4 96.4(4) . . ?
Cu3 S3 Cu4 78.0(2) . . ?
B31 S4 Cu1 103.2(5) . . ?
B31 S4 Cu3 104.9(5) . . ?
Cu1 S4 Cu3 78.2(3) . . ?
C10 C9 C14 120.0 . . ?
C10 C9 C15 121.5(17) . . ?
C14 C9 C15 118.5(17) . . ?
C11 C10 C9 120.0 . . ?
C11 C10 H10A 120.0 . . ?
C9 C10 H10A 120.0 . . ?
C10 C11 C12 120.0 . . ?
C10 C11 H11 120.0 . . ?
C12 C11 H11 120.0 . . ?
C13 C12 C11 120.0 . . ?
C13 C12 H12A 120.0 . . ?
C11 C12 H12A 120.0 . . ?
C14 C13 C12 120.0 . . ?
C14 C13 H13A 120.0 . . ?
C12 C13 H13A 120.0 . . ?
C13 C14 C9 120.0 . . ?
C13 C14 H14A 120.0 . . ?
C9 C14 H14A 120.0 . . ?
C9 C15 H15A 109.5 . . ?
C9 C15 H15B 109.5 . . ?
H15A C15 H15B 109.5 . . ?
C9 C15 H15C 109.5 . . ?
H15A C15 H15C 109.5 . . ?
H15B C15 H15C 109.5 . . ?
C10' C9' C14' 120.0 . . ?
C10' C9' C15' 119.7(19) . . ?
C14' C9' C15' 120.3(19) . . ?
C11' C10' C9' 120.0 . . ?
C11' C10' H10' 120.0 . . ?
C9' C10' H10' 120.0 . . ?
C10' C11' C12' 120.0 . . ?
C10' C11' H11' 120.0 . . ?
C12' C11' H11' 120.0 . . ?
C13' C12' C11' 120.0 . . ?
C13' C12' H12' 120.0 . . ?
C11' C12' H12' 120.0 . . ?
C14' C13' C12' 120.0 . . ?
C14' C13' H13' 120.0 . . ?
C12' C13' H13' 120.0 . . ?
C13' C14' C9' 120.0 . . ?
C13' C14' H14' 120.0 . . ?
C9' C14' H14' 120.0 . . ?
C9' C15' H15D 109.5 . . ?
C9' C15' H15E 109.5 . . ?
H15D C15' H15E 109.5 . . ?
C9' C15' H15F 109.5 . . ?
H15D C15' H15F 109.5 . . ?
H15E C15' H15F 109.5 . . ?

loop_
_geom_bond_atom_site_label_1
_geom_bond_atom_site_label_2
_geom_bond_distance
_geom_bond_site_symmetry_2
_geom_bond_publ_flag
Cu1 S4 2.154(8) . ?
Cu1 S1 2.158(8) . ?
Cu1 Cu2 2.676(6) . ?
Cu1 Cu3 2.724(5) . ?
Cu2 S1 2.158(5) . ?
Cu2 S2 2.168(5) . ?
Cu2 Cu4 2.777(4) . ?
Cu3 S3 2.153(6) . ?
Cu3 S4 2.164(7) . ?
Cu3 Cu4 2.718(6) . ?
Cu4 S3 2.168(6) . ?
Cu4 S2 2.168(6) . ?
B1 B2 1.70(2) . ?
B1 B3 1.754(18) . ?
B1 B6 1.757(18) . ?
B1 B4 1.795(17) . ?
B1 B5 1.828(18) . ?
B1 S1 1.875(13) . ?
B2 C1 1.660(17) . ?
B2 B6 1.68(2) . ?
B2 B3 1.79(2) . ?
B2 B7 1.814(19) . ?
B2 H2 1.1000 . ?
B3 B4 1.72(2) . ?
B3 B7 1.75(2) . ?
B3 B8 1.760(19) . ?
B3 H3 1.1000 . ?
B4 C2 1.670(15) . ?
B4 B5 1.742(16) . ?
B4 B8 1.75(2) . ?
B4 H4 1.1000 . ?
B5 C2 1.639(16) . ?
B5 B9 1.69(2) . ?
B5 B6 1.82(2) . ?
B5 H5 1.1000 . ?
B6 C1 1.70(2) . ?
B6 B9 1.805(18) . ?
B6 H6 1.1000 . ?
B7 C1 1.68(2) . ?
B7 B8 1.69(3) . ?
B7 B10 1.70(2) . ?
B7 H7 1.1000 . ?
B8 C2 1.70(2) . ?
B8 B10 1.73(2) . ?
B8 H8 1.1000 . ?
B9 C2 1.638(16) . ?
B9 C1 1.78(2) . ?
B9 B10 1.78(2) . ?
B9 H9 1.1000 . ?
B10 C1 1.626(18) . ?
B10 C2 1.72(2) . ?
B10 H10 1.1000 . ?
B11 B16 1.743(16) . ?
B11 B12 1.760(15) . ?
B11 B13 1.764(19) . ?
B11 B15 1.783(16) . ?
B11 B14 1.82(2) . ?
B11 S2 1.861(15) . ?
B12 C3 1.686(16) . ?
B12 B16 1.712(17) . ?
B12 B13 1.748(19) . ?
B12 B17 1.79(2) . ?
B12 H12 1.1000 . ?
B13 B14 1.753(16) . ?
B13 B17 1.801(18) . ?
B13 B18 1.81(2) . ?
B13 H13 1.1000 . ?
B14 C4 1.684(17) . ?
B14 B18 1.69(2) . ?
B14 B15 1.81(2) . ?
B14 H14 1.1000 . ?
B15 C4 1.71(2) . ?
B15 B19 1.741(17) . ?
B15 B16 1.753(18) . ?
B15 H15 1.1000 . ?
B16 C3 1.720(19) . ?
B16 B19 1.74(2) . ?
B16 H16 1.1000 . ?
B17 C3 1.711(19) . ?
B17 B20 1.718(17) . ?
B17 B18 1.757(18) . ?
B17 H17 1.1000 . ?
B18 C4 1.61(2) . ?
B18 B20 1.72(2) . ?
B18 H18 1.1000 . ?
B19 C3 1.700(15) . ?
B19 C4 1.71(2) . ?
B19 B20 1.81(2) . ?
B19 H19 1.1000 . ?
B20 C4 1.710(16) . ?
B20 C3 1.71(2) . ?
B20 H20 1.1000 . ?
B21 B23 1.729(19) . ?
B21 B22 1.754(18) . ?
B21 B28 1.764(15) . ?
B21 B26 1.765(14) . ?
B21 B27 1.782(16) . ?
B21 S3 1.901(13) . ?
B22 B26 1.749(19) . ?
B22 B25 1.752(18) . ?
B22 B24 1.76(2) . ?
B22 B23 1.773(16) . ?
B22 H22 1.1000 . ?
B23 C6 1.687(17) . ?
B23 B24 1.697(19) . ?
B23 B28 1.757(19) . ?
B23 H23 1.1000 . ?
B24 C6 1.64(2) . ?
B24 B29 1.742(19) . ?
B24 B25 1.75(2) . ?
B24 H24 1.1000 . ?
B25 C5 1.62(2) . ?
B25 B26 1.64(2) . ?
B25 B29 1.811(18) . ?
B25 H25 1.1000 . ?
B26 C5 1.653(18) . ?
B26 B27 1.734(19) . ?
B26 H26 1.1000 . ?
B27 C5 1.63(2) . ?
B27 B30 1.71(2) . ?
B27 B28 1.758(17) . ?
B27 H27 1.1000 . ?
B28 C6 1.71(2) . ?
B28 B30 1.718(17) . ?
B28 H28 1.1000 . ?
B29 C6 1.646(16) . ?
B29 C5 1.73(2) . ?
B29 B30 1.80(2) . ?
B29 H29 1.1000 . ?
B30 C6 1.69(2) . ?
B30 C5 1.695(17) . ?
B30 H30 1.1000 . ?
B31 B35 1.717(19) . ?
B31 B36 1.762(18) . ?
B31 B34 1.77(2) . ?
B31 B33 1.792(16) . ?
B31 B32 1.83(2) . ?
B31 S4 1.859(13) . ?
B32 C7 1.713(17) . ?
B32 B37 1.74(2) . ?
B32 B33 1.76(2) . ?
B32 B36 1.77(2) . ?
B32 H32 1.1000 . ?
B33 B37 1.782(19) . ?
B33 B38 1.80(2) . ?
B33 B34 1.81(2) . ?
B33 H33 1.1000 . ?
B34 C8 1.635(16) . ?
B34 B38 1.733(17) . ?
B34 B35 1.746(18) . ?
B34 H34 1.1000 . ?
B35 B36 1.67(2) . ?
B35 C8 1.692(18) . ?
B35 B39 1.770(19) . ?
B35 H35 1.1000 . ?
B36 B39 1.68(2) . ?
B36 C7 1.698(17) . ?
B36 H36 1.1000 . ?
B37 C7 1.694(19) . ?
B37 B40 1.75(2) . ?
B37 B38 1.80(2) . ?
B37 H37 1.1000 . ?
B38 C8 1.611(18) . ?
B38 B40 1.739(19) . ?
B38 H38 1.1000 . ?
B39 C7 1.55(2) . ?
B39 C8 1.651(19) . ?
B39 B40 1.709(18) . ?
B39 H39 1.1000 . ?
B40 C8 1.641(18) . ?
B40 C7 1.64(2) . ?
B40 H40 1.1000 . ?
C1 H1 1.1000 . ?
C2 H2A 1.1000 . ?
C3 H3A 1.1000 . ?
C4 H4A 1.1000 . ?
C5 H5A 1.1000 . ?
C6 H6A 1.1000 . ?
C7 H7A 1.1000 . ?
C8 H8A 1.1000 . ?
C9 C10 1.3900 . ?
C9 C14 1.3900 . ?
C9 C15 1.498(16) . ?
C10 C11 1.3900 . ?
C10 H10A 0.9300 . ?
C11 C12 1.3900 . ?
C11 H11 0.9300 . ?
C12 C13 1.3900 . ?
C12 H12A 0.9300 . ?
C13 C14 1.3900 . ?
C13 H13A 0.9300 . ?
C14 H14A 0.9300 . ?
C15 H15A 0.9600 . ?
C15 H15B 0.9600 . ?
C15 H15C 0.9600 . ?
C9' C10' 1.3900 . ?
C9' C14' 1.3900 . ?
C9' C15' 1.507(17) . ?
C10' C11' 1.3900 . ?
C10' H10' 0.9300 . ?
C11' C12' 1.3900 . ?
C11' H11' 0.9300 . ?
C12' C13' 1.3900 . ?
C12' H12' 0.9300 . ?
C13' C14' 1.3900 . ?
C13' H13' 0.9300 . ?
C14' H14' 0.9300 . ?
C15' H15D 0.9600 . ?
C15' H15E 0.9600 . ?
C15' H15F 0.9600 . ?

loop_
_geom_torsion_atom_site_label_1
_geom_torsion_atom_site_label_2
_geom_torsion_atom_site_label_3
_geom_torsion_atom_site_label_4
_geom_torsion
_geom_torsion_site_symmetry_1
_geom_torsion_site_symmetry_2
_geom_torsion_site_symmetry_3
_geom_torsion_site_symmetry_4
_geom_torsion_publ_flag
B3 B1 B2 C1 -95.4(11) . . . . ?
B6 B1 B2 C1 42.1(9) . . . . ?
B4 B1 B2 C1 -57.3(12) . . . . ?
B5 B1 B2 C1 3.0(13) . . . . ?
S1 B1 B2 C1 153.3(9) . . . . ?
B3 B1 B2 B6 -137.5(9) . . . . ?
B4 B1 B2 B6 -99.4(9) . . . . ?
B5 B1 B2 B6 -39.1(8) . . . . ?
S1 B1 B2 B6 111.2(10) . . . . ?
B6 B1 B2 B3 137.5(9) . . . . ?
B4 B1 B2 B3 38.2(8) . . . . ?
B5 B1 B2 B3 98.4(9) . . . . ?
S1 B1 B2 B3 -111.3(11) . . . . ?
B3 B1 B2 B7 -34.6(10) . . . . ?
B6 B1 B2 B7 102.9(11) . . . . ?
B4 B1 B2 B7 3.5(13) . . . . ?
B5 B1 B2 B7 63.8(12) . . . . ?
S1 B1 B2 B7 -145.9(9) . . . . ?
B2 B1 B3 B4 135.8(10) . . . . ?
B6 B1 B3 B4 98.6(11) . . . . ?
B5 B1 B3 B4 34.6(9) . . . . ?
S1 B1 B3 B4 -108.3(11) . . . . ?
B2 B1 B3 B7 36.0(11) . . . . ?
B6 B1 B3 B7 -1.1(16) . . . . ?
B4 B1 B3 B7 -99.7(12) . . . . ?
B5 B1 B3 B7 -65.1(15) . . . . ?
S1 B1 B3 B7 152.0(10) . . . . ?
B2 B1 B3 B8 97.3(13) . . . . ?
B6 B1 B3 B8 60.2(16) . . . . ?
B4 B1 B3 B8 -38.5(11) . . . . ?
B5 B1 B3 B8 -3.8(16) . . . . ?
S1 B1 B3 B8 -146.8(11) . . . . ?
B6 B1 B3 B2 -37.1(10) . . . . ?
B4 B1 B3 B2 -135.8(10) . . . . ?
B5 B1 B3 B2 -101.1(11) . . . . ?
S1 B1 B3 B2 115.9(12) . . . . ?
C1 B2 B3 B4 63.3(13) . . . . ?
B6 B2 B3 B4 -0.4(12) . . . . ?
B1 B2 B3 B4 -40.1(9) . . . . ?
B7 B2 B3 B4 100.5(11) . . . . ?
C1 B2 B3 B1 103.4(13) . . . . ?
B6 B2 B3 B1 39.6(9) . . . . ?
B7 B2 B3 B1 140.6(12) . . . . ?
C1 B2 B3 B7 -37.2(12) . . . . ?
B6 B2 B3 B7 -100.9(12) . . . . ?
B1 B2 B3 B7 -140.6(12) . . . . ?
C1 B2 B3 B8 0.0(16) . . . . ?
B6 B2 B3 B8 -63.8(13) . . . . ?
B1 B2 B3 B8 -103.4(13) . . . . ?
B7 B2 B3 B8 37.2(12) . . . . ?
B1 B3 B4 C2 -98.6(9) . . . . ?
B7 B3 B4 C2 3.6(12) . . . . ?
B8 B3 B4 C2 39.2(9) . . . . ?
B2 B3 B4 C2 -60.9(10) . . . . ?
B1 B3 B4 B5 -37.9(9) . . . . ?
B7 B3 B4 B5 64.4(12) . . . . ?
B8 B3 B4 B5 99.9(10) . . . . ?
B2 B3 B4 B5 -0.1(12) . . . . ?
B1 B3 B4 B8 -137.8(10) . . . . ?
B7 B3 B4 B8 -35.5(9) . . . . ?
B2 B3 B4 B8 -100.0(10) . . . . ?
B7 B3 B4 B1 102.3(11) . . . . ?
B8 B3 B4 B1 137.8(10) . . . . ?
B2 B3 B4 B1 37.7(8) . . . . ?
B2 B1 B4 C2 60.4(14) . . . . ?
B3 B1 B4 C2 100.7(12) . . . . ?
B6 B1 B4 C2 -0.6(16) . . . . ?
B5 B1 B4 C2 -38.7(10) . . . . ?
S1 B1 B4 C2 -148.5(10) . . . . ?
B2 B1 B4 B3 -40.3(10) . . . . ?
B6 B1 B4 B3 -101.3(12) . . . . ?
B5 B1 B4 B3 -139.4(11) . . . . ?
S1 B1 B4 B3 110.8(11) . . . . ?
B2 B1 B4 B5 99.1(11) . . . . ?
B3 B1 B4 B5 139.4(11) . . . . ?
B6 B1 B4 B5 38.1(11) . . . . ?
S1 B1 B4 B5 -109.8(11) . . . . ?
B2 B1 B4 B8 -2.0(12) . . . . ?
B3 B1 B4 B8 38.3(9) . . . . ?
B6 B1 B4 B8 -63.0(13) . . . . ?
B5 B1 B4 B8 -101.1(10) . . . . ?
S1 B1 B4 B8 149.1(9) . . . . ?
B3 B4 B5 C2 -97.5(12) . . . . ?
B8 B4 B5 C2 -32.6(10) . . . . ?
B1 B4 B5 C2 -134.4(12) . . . . ?
C2 B4 B5 B9 33.2(11) . . . . ?
B3 B4 B5 B9 -64.3(11) . . . . ?
B8 B4 B5 B9 0.6(14) . . . . ?
B1 B4 B5 B9 -101.2(11) . . . . ?
C2 B4 B5 B6 98.1(11) . . . . ?
B3 B4 B5 B6 0.6(11) . . . . ?
B8 B4 B5 B6 65.5(11) . . . . ?
B1 B4 B5 B6 -36.3(9) . . . . ?
C2 B4 B5 B1 134.4(12) . . . . ?
B3 B4 B5 B1 36.9(9) . . . . ?
B8 B4 B5 B1 101.8(12) . . . . ?
B2 B1 B5 C2 -60.4(12) . . . . ?
B3 B1 B5 C2 4.7(14) . . . . ?
B6 B1 B5 C2 -98.1(11) . . . . ?
B4 B1 B5 C2 39.5(10) . . . . ?
S1 B1 B5 C2 148.0(9) . . . . ?
B2 B1 B5 B9 1.5(12) . . . . ?
B3 B1 B5 B9 66.6(12) . . . . ?
B6 B1 B5 B9 -36.2(9) . . . . ?
B4 B1 B5 B9 101.4(11) . . . . ?
S1 B1 B5 B9 -150.1(8) . . . . ?
B2 B1 B5 B4 -99.9(11) . . . . ?
B3 B1 B5 B4 -34.8(11) . . . . ?
B6 B1 B5 B4 -137.6(11) . . . . ?
S1 B1 B5 B4 108.5(11) . . . . ?
B2 B1 B5 B6 37.7(9) . . . . ?
B3 B1 B5 B6 102.8(12) . . . . ?
B4 B1 B5 B6 137.6(11) . . . . ?
S1 B1 B5 B6 -113.9(10) . . . . ?
B1 B2 B6 C1 133.3(11) . . . . ?
B3 B2 B6 C1 94.7(10) . . . . ?
B7 B2 B6 C1 32.4(11) . . . . ?
C1 B2 B6 B1 -133.3(11) . . . . ?
B3 B2 B6 B1 -38.6(8) . . . . ?
B7 B2 B6 B1 -100.9(13) . . . . ?
C1 B2 B6 B9 -35.1(11) . . . . ?
B1 B2 B6 B9 98.1(11) . . . . ?
B3 B2 B6 B9 59.5(13) . . . . ?
B7 B2 B6 B9 -2.7(16) . . . . ?
C1 B2 B6 B5 -93.9(10) . . . . ?
B1 B2 B6 B5 39.4(9) . . . . ?
B3 B2 B6 B5 0.8(12) . . . . ?
B7 B2 B6 B5 -61.5(14) . . . . ?
B3 B1 B6 B2 39.0(10) . . . . ?
B4 B1 B6 B2 99.9(11) . . . . ?
B5 B1 B6 B2 136.3(10) . . . . ?
S1 B1 B6 B2 -113.5(13) . . . . ?
B2 B1 B6 C1 -39.9(10) . . . . ?
B3 B1 B6 C1 -0.9(14) . . . . ?
B4 B1 B6 C1 60.0(14) . . . . ?
B5 B1 B6 C1 96.4(10) . . . . ?
S1 B1 B6 C1 -153.4(10) . . . . ?
B2 B1 B6 B9 -103.2(12) . . . . ?
B3 B1 B6 B9 -64.2(15) . . . . ?
B4 B1 B6 B9 -3.2(16) . . . . ?
B5 B1 B6 B9 33.2(10) . . . . ?
S1 B1 B6 B9 143.4(11) . . . . ?
B2 B1 B6 B5 -136.3(10) . . . . ?
B3 B1 B6 B5 -97.3(11) . . . . ?
B4 B1 B6 B5 -36.4(10) . . . . ?
S1 B1 B6 B5 110.2(12) . . . . ?
C2 B5 B6 B2 60.7(11) . . . . ?
B9 B5 B6 B2 102.1(11) . . . . ?
B4 B5 B6 B2 -0.9(12) . . . . ?
B1 B5 B6 B2 -38.4(8) . . . . ?
C2 B5 B6 C1 -0.2(11) . . . . ?
B9 B5 B6 C1 41.2(9) . . . . ?
B4 B5 B6 C1 -61.7(10) . . . . ?
B1 B5 B6 C1 -99.2(10) . . . . ?
C2 B5 B6 B1 99.1(9) . . . . ?
B9 B5 B6 B1 140.5(11) . . . . ?
B4 B5 B6 B1 37.5(8) . . . . ?
C2 B5 B6 B9 -41.4(8) . . . . ?
B4 B5 B6 B9 -102.9(10) . . . . ?
B1 B5 B6 B9 -140.5(11) . . . . ?
B4 B3 B7 C1 -63.0(13) . . . . ?
B1 B3 B7 C1 2.6(16) . . . . ?
B8 B3 B7 C1 -99.8(13) . . . . ?
B2 B3 B7 C1 36.9(11) . . . . ?
B4 B3 B7 B8 36.8(10) . . . . ?
B1 B3 B7 B8 102.4(13) . . . . ?
B2 B3 B7 B8 136.7(12) . . . . ?
B4 B3 B7 B10 -2.9(14) . . . . ?
B1 B3 B7 B10 62.8(15) . . . . ?
B8 B3 B7 B10 -39.6(10) . . . . ?
B2 B3 B7 B10 97.0(12) . . . . ?
B4 B3 B7 B2 -99.9(11) . . . . ?
B1 B3 B7 B2 -34.3(11) . . . . ?
B8 B3 B7 B2 -136.7(12) . . . . ?
B6 B2 B7 C1 -33.8(12) . . . . ?
B1 B2 B7 C1 -100.4(14) . . . . ?
B3 B2 B7 C1 -135.8(14) . . . . ?
C1 B2 B7 B8 96.4(14) . . . . ?
B6 B2 B7 B8 62.6(15) . . . . ?
B1 B2 B7 B8 -3.9(14) . . . . ?
B3 B2 B7 B8 -39.4(11) . . . . ?
C1 B2 B7 B10 32.1(12) . . . . ?
B6 B2 B7 B10 -1.7(17) . . . . ?
B1 B2 B7 B10 -68.2(15) . . . . ?
B3 B2 B7 B10 -103.7(14) . . . . ?
C1 B2 B7 B3 135.8(14) . . . . ?
B6 B2 B7 B3 102.0(14) . . . . ?
B1 B2 B7 B3 35.5(10) . . . . ?
C1 B7 B8 C2 1.1(12) . . . . ?
B10 B7 B8 C2 39.6(9) . . . . ?
B3 B7 B8 C2 -97.0(10) . . . . ?
B2 B7 B8 C2 -58.2(12) . . . . ?
C1 B7 B8 B10 -38.4(9) . . . . ?
B3 B7 B8 B10 -136.6(11) . . . . ?
B2 B7 B8 B10 -97.8(12) . . . . ?
C1 B7 B8 B4 61.9(11) . . . . ?
B10 B7 B8 B4 100.4(11) . . . . ?
B3 B7 B8 B4 -36.3(9) . . . . ?
B2 B7 B8 B4 2.6(14) . . . . ?
C1 B7 B8 B3 98.2(10) . . . . ?
B10 B7 B8 B3 136.6(11) . . . . ?
B2 B7 B8 B3 38.9(9) . . . . ?
C2 B4 B8 B7 -98.1(11) . . . . ?
B3 B4 B8 B7 37.3(11) . . . . ?
B5 B4 B8 B7 -66.3(13) . . . . ?
B1 B4 B8 B7 -0.5(13) . . . . ?
B3 B4 B8 C2 135.4(11) . . . . ?
B5 B4 B8 C2 31.8(9) . . . . ?
B1 B4 B8 C2 97.6(10) . . . . ?
C2 B4 B8 B10 -35.1(10) . . . . ?
B3 B4 B8 B10 100.3(12) . . . . ?
B5 B4 B8 B10 -3.3(15) . . . . ?
B1 B4 B8 B10 62.5(13) . . . . ?
C2 B4 B8 B3 -135.4(11) . . . . ?
B5 B4 B8 B3 -103.7(11) . . . . ?
B1 B4 B8 B3 -37.8(9) . . . . ?
B4 B3 B8 B7 -138.8(11) . . . . ?
B1 B3 B8 B7 -99.5(14) . . . . ?
B2 B3 B8 B7 -39.0(12) . . . . ?
B4 B3 B8 C2 -37.7(10) . . . . ?
B1 B3 B8 C2 1.5(17) . . . . ?
B7 B3 B8 C2 101.0(12) . . . . ?
B2 B3 B8 C2 62.1(15) . . . . ?
B4 B3 B8 B10 -100.3(13) . . . . ?
B1 B3 B8 B10 -61.0(17) . . . . ?
B7 B3 B8 B10 38.5(12) . . . . ?
B2 B3 B8 B10 -0.5(16) . . . . ?
B1 B3 B8 B4 39.2(11) . . . . ?
B7 B3 B8 B4 138.8(11) . . . . ?
B2 B3 B8 B4 99.8(11) . . . . ?
B4 B5 B9 C2 -33.3(10) . . . . ?
B6 B5 B9 C2 -131.8(11) . . . . ?
B1 B5 B9 C2 -97.3(10) . . . . ?
C2 B5 B9 C1 92.3(10) . . . . ?
B4 B5 B9 C1 59.0(11) . . . . ?
B6 B5 B9 C1 -39.5(9) . . . . ?
B1 B5 B9 C1 -5.0(11) . . . . ?
C2 B5 B9 B10 35.5(10) . . . . ?
B4 B5 B9 B10 2.3(14) . . . . ?
B6 B5 B9 B10 -96.2(12) . . . . ?
B1 B5 B9 B10 -61.8(12) . . . . ?
C2 B5 B9 B6 131.8(11) . . . . ?
B4 B5 B9 B6 98.5(11) . . . . ?
B1 B5 B9 B6 34.5(9) . . . . ?
B2 B6 B9 C2 -56.5(15) . . . . ?
C1 B6 B9 C2 -90.8(11) . . . . ?
B1 B6 B9 C2 6.0(16) . . . . ?
B5 B6 B9 C2 41.6(10) . . . . ?
B2 B6 B9 B5 -98.1(12) . . . . ?
C1 B6 B9 B5 -132.5(10) . . . . ?
B1 B6 B9 B5 -35.6(11) . . . . ?
B2 B6 B9 C1 34.3(11) . . . . ?
B1 B6 B9 C1 96.8(11) . . . . ?
B5 B6 B9 C1 132.5(10) . . . . ?
B2 B6 B9 B10 5.8(15) . . . . ?
C1 B6 B9 B10 -28.5(9) . . . . ?
B1 B6 B9 B10 68.3(14) . . . . ?
B5 B6 B9 B10 103.9(11) . . . . ?
B8 B7 B10 C1 -134.7(12) . . . . ?
B3 B7 B10 C1 -95.0(12) . . . . ?
B2 B7 B10 C1 -31.8(12) . . . . ?
C1 B7 B10 C2 95.9(11) . . . . ?
B8 B7 B10 C2 -38.8(9) . . . . ?
B3 B7 B10 C2 0.9(14) . . . . ?
B2 B7 B10 C2 64.1(14) . . . . ?
C1 B7 B10 B8 134.7(12) . . . . ?
B3 B7 B10 B8 39.7(11) . . . . ?
B2 B7 B10 B8 102.9(13) . . . . ?
C1 B7 B10 B9 37.3(12) . . . . ?
B8 B7 B10 B9 -97.4(14) . . . . ?
B3 B7 B10 B9 -57.7(16) . . . . ?
B2 B7 B10 B9 5.5(18) . . . . ?
B7 B8 B10 C1 40.0(12) . . . . ?
C2 B8 B10 C1 -95.1(13) . . . . ?
B4 B8 B10 C1 -60.9(16) . . . . ?
B3 B8 B10 C1 0.9(18) . . . . ?
C2 B8 B10 B7 -135.1(10) . . . . ?
B4 B8 B10 B7 -100.9(12) . . . . ?
B3 B8 B10 B7 -39.1(12) . . . . ?
B7 B8 B10 C2 135.1(10) . . . . ?
B4 B8 B10 C2 34.2(10) . . . . ?
B3 B8 B10 C2 96.0(11) . . . . ?
B7 B8 B10 B9 105.5(12) . . . . ?
C2 B8 B10 B9 -29.5(9) . . . . ?
B4 B8 B10 B9 4.6(15) . . . . ?
B3 B8 B10 B9 66.4(15) . . . . ?
C2 B9 B10 C1 130.0(9) . . . . ?
B5 B9 B10 C1 94.9(11) . . . . ?
B6 B9 B10 C1 29.4(9) . . . . ?
C2 B9 B10 B7 93.6(13) . . . . ?
B5 B9 B10 B7 58.5(16) . . . . ?
C1 B9 B10 B7 -36.4(12) . . . . ?
B6 B9 B10 B7 -7.0(16) . . . . ?
B5 B9 B10 C2 -35.1(9) . . . . ?
C1 B9 B10 C2 -130.0(9) . . . . ?
B6 B9 B10 C2 -100.6(10) . . . . ?
C2 B9 B10 B8 30.8(10) . . . . ?
B5 B9 B10 B8 -4.3(15) . . . . ?
C1 B9 B10 B8 -99.2(11) . . . . ?
B6 B9 B10 B8 -69.9(13) . . . . ?
B16 B11 B12 C3 39.0(10) . . . . ?
B13 B11 B12 C3 -100.1(10) . . . . ?
B15 B11 B12 C3 1.1(13) . . . . ?
B14 B11 B12 C3 -61.8(11) . . . . ?
S2 B11 B12 C3 144.8(9) . . . . ?
B13 B11 B12 B16 -139.1(11) . . . . ?
B15 B11 B12 B16 -37.9(11) . . . . ?
B14 B11 B12 B16 -100.7(10) . . . . ?
S2 B11 B12 B16 105.8(11) . . . . ?
B16 B11 B12 B13 139.1(11) . . . . ?
B15 B11 B12 B13 101.2(10) . . . . ?
B14 B11 B12 B13 38.3(8) . . . . ?
S2 B11 B12 B13 -115.1(9) . . . . ?
B16 B11 B12 B17 101.5(11) . . . . ?
B13 B11 B12 B17 -37.6(8) . . . . ?
B15 B11 B12 B17 63.6(11) . . . . ?
B14 B11 B12 B17 0.7(11) . . . . ?
S2 B11 B12 B17 -152.7(8) . . . . ?
C3 B12 B13 B14 60.3(11) . . . . ?
B16 B12 B13 B14 -4.1(13) . . . . ?
B11 B12 B13 B14 -41.0(9) . . . . ?
B17 B12 B13 B14 97.9(10) . . . . ?
C3 B12 B13 B11 101.3(9) . . . . ?
B16 B12 B13 B11 37.0(9) . . . . ?
B17 B12 B13 B11 139.0(8) . . . . ?
C3 B12 B13 B17 -37.7(8) . . . . ?
B16 B12 B13 B17 -102.0(10) . . . . ?
B11 B12 B13 B17 -139.0(8) . . . . ?
C3 B12 B13 B18 1.0(11) . . . . ?
B16 B12 B13 B18 -63.4(12) . . . . ?
B11 B12 B13 B18 -100.3(9) . . . . ?
B17 B12 B13 B18 38.6(8) . . . . ?
B16 B11 B13 B12 -35.7(8) . . . . ?
B15 B11 B13 B12 -98.4(9) . . . . ?
B14 B11 B13 B12 -135.3(9) . . . . ?
S2 B11 B13 B12 107.2(10) . . . . ?
B16 B11 B13 B14 99.6(9) . . . . ?
B12 B11 B13 B14 135.3(9) . . . . ?
B15 B11 B13 B14 37.0(8) . . . . ?
S2 B11 B13 B14 -117.4(9) . . . . ?
B16 B11 B13 B17 1.5(11) . . . . ?
B12 B11 B13 B17 37.3(8) . . . . ?
B15 B11 B13 B17 -61.1(10) . . . . ?
B14 B11 B13 B17 -98.1(9) . . . . ?
S2 B11 B13 B17 144.5(8) . . . . ?
B16 B11 B13 B18 62.9(10) . . . . ?
B12 B11 B13 B18 98.6(9) . . . . ?
B15 B11 B13 B18 0.2(10) . . . . ?
B14 B11 B13 B18 -36.7(8) . . . . ?
S2 B11 B13 B18 -154.2(8) . . . . ?
B12 B13 B14 C4 -57.2(13) . . . . ?
B11 B13 B14 C4 -97.2(11) . . . . ?
B17 B13 B14 C4 6.4(14) . . . . ?
B18 B13 B14 C4 39.3(10) . . . . ?
B12 B13 B14 B18 -96.5(11) . . . . ?
B11 B13 B14 B18 -136.5(10) . . . . ?
B17 B13 B14 B18 -32.9(11) . . . . ?
B12 B13 B14 B15 3.9(13) . . . . ?
B11 B13 B14 B15 -36.1(9) . . . . ?
B17 B13 B14 B15 67.6(12) . . . . ?
B18 B13 B14 B15 100.5(11) . . . . ?
B12 B13 B14 B11 40.0(9) . . . . ?
B17 B13 B14 B11 103.7(10) . . . . ?
B18 B13 B14 B11 136.5(10) . . . . ?
B16 B11 B14 C4 0.4(11) . . . . ?
B12 B11 B14 C4 61.5(10) . . . . ?
B13 B11 B14 C4 100.3(9) . . . . ?
B15 B11 B14 C4 -38.4(8) . . . . ?
S2 B11 B14 C4 -148.1(9) . . . . ?
B16 B11 B14 B18 -59.2(12) . . . . ?
B12 B11 B14 B18 1.8(12) . . . . ?
B13 B11 B14 B18 40.6(9) . . . . ?
B15 B11 B14 B18 -98.1(10) . . . . ?
S2 B11 B14 B18 152.2(9) . . . . ?
B16 B11 B14 B13 -99.8(9) . . . . ?
B12 B11 B14 B13 -38.8(8) . . . . ?
B15 B11 B14 B13 -138.7(9) . . . . ?
S2 B11 B14 B13 111.6(10) . . . . ?
B16 B11 B14 B15 38.9(8) . . . . ?
B12 B11 B14 B15 99.9(8) . . . . ?
B13 B11 B14 B15 138.7(9) . . . . ?
S2 B11 B14 B15 -109.7(11) . . . . ?
B16 B11 B15 C4 -98.0(10) . . . . ?
B12 B11 B15 C4 -60.7(11) . . . . ?
B13 B11 B15 C4 1.6(10) . . . . ?
B14 B11 B15 C4 37.8(8) . . . . ?
S2 B11 B15 C4 156.8(8) . . . . ?
B16 B11 B15 B19 -36.0(11) . . . . ?
B12 B11 B15 B19 1.4(14) . . . . ?
B13 B11 B15 B19 63.7(12) . . . . ?
B14 B11 B15 B19 99.9(12) . . . . ?
S2 B11 B15 B19 -141.2(10) . . . . ?
B12 B11 B15 B16 37.4(10) . . . . ?
B13 B11 B15 B16 99.7(10) . . . . ?
B14 B11 B15 B16 135.8(11) . . . . ?
S2 B11 B15 B16 -105.2(11) . . . . ?
B16 B11 B15 B14 -135.8(11) . . . . ?
B12 B11 B15 B14 -98.5(10) . . . . ?
B13 B11 B15 B14 -36.1(8) . . . . ?
S2 B11 B15 B14 119.0(10) . . . . ?
B18 B14 B15 C4 -32.3(8) . . . . ?
B13 B14 B15 C4 -98.8(10) . . . . ?
B11 B14 B15 C4 -135.0(8) . . . . ?
C4 B14 B15 B19 33.8(9) . . . . ?
B18 B14 B15 B19 1.5(12) . . . . ?
B13 B14 B15 B19 -65.0(12) . . . . ?
B11 B14 B15 B19 -101.2(9) . . . . ?
C4 B14 B15 B16 96.4(10) . . . . ?
B18 B14 B15 B16 64.1(12) . . . . ?
B13 B14 B15 B16 -2.4(13) . . . . ?
B11 B14 B15 B16 -38.6(9) . . . . ?
C4 B14 B15 B11 135.0(8) . . . . ?
B18 B14 B15 B11 102.7(9) . . . . ?
B13 B14 B15 B11 36.2(8) . . . . ?
B13 B12 B16 C3 99.8(10) . . . . ?
B11 B12 B16 C3 136.8(10) . . . . ?
B17 B12 B16 C3 34.6(8) . . . . ?
C3 B12 B16 B19 -33.8(8) . . . . ?
B13 B12 B16 B19 66.0(11) . . . . ?
B11 B12 B16 B19 103.0(10) . . . . ?
B17 B12 B16 B19 0.9(11) . . . . ?
C3 B12 B16 B11 -136.8(10) . . . . ?
B13 B12 B16 B11 -37.0(10) . . . . ?
B17 B12 B16 B11 -102.1(9) . . . . ?
C3 B12 B16 B15 -97.2(11) . . . . ?
B13 B12 B16 B15 2.5(14) . . . . ?
B11 B12 B16 B15 39.5(9) . . . . ?
B17 B12 B16 B15 -62.6(11) . . . . ?
B13 B11 B16 B12 36.1(9) . . . . ?
B15 B11 B16 B12 136.8(12) . . . . ?
B14 B11 B16 B12 97.5(10) . . . . ?
S2 B11 B16 B12 -109.9(9) . . . . ?
B12 B11 B16 C3 -37.9(8) . . . . ?
B13 B11 B16 C3 -1.8(11) . . . . ?
B15 B11 B16 C3 98.9(11) . . . . ?
B14 B11 B16 C3 59.6(11) . . . . ?
S2 B11 B16 C3 -147.8(8) . . . . ?
B12 B11 B16 B19 -100.3(11) . . . . ?
B13 B11 B16 B19 -64.1(10) . . . . ?
B15 B11 B16 B19 36.5(9) . . . . ?
B14 B11 B16 B19 -2.7(12) . . . . ?
S2 B11 B16 B19 149.8(8) . . . . ?
B12 B11 B16 B15 -136.8(12) . . . . ?
B13 B11 B16 B15 -100.6(10) . . . . ?
B14 B11 B16 B15 -39.2(9) . . . . ?
S2 B11 B16 B15 113.3(10) . . . . ?
C4 B15 B16 B12 59.2(11) . . . . ?
B19 B15 B16 B12 100.1(11) . . . . ?
B11 B15 B16 B12 -39.5(10) . . . . ?
B14 B15 B16 B12 -0.1(14) . . . . ?
C4 B15 B16 C3 -2.7(11) . . . . ?
B19 B15 B16 C3 38.2(9) . . . . ?
B11 B15 B16 C3 -101.4(10) . . . . ?
B14 B15 B16 C3 -62.0(11) . . . . ?
C4 B15 B16 B19 -40.9(9) . . . . ?
B11 B15 B16 B19 -139.6(11) . . . . ?
B14 B15 B16 B19 -100.2(11) . . . . ?
C4 B15 B16 B11 98.7(10) . . . . ?
B19 B15 B16 B11 139.6(11) . . . . ?
B14 B15 B16 B11 39.4(10) . . . . ?
B16 B12 B17 C3 -35.5(8) . . . . ?
B13 B12 B17 C3 -137.0(8) . . . . ?
B11 B12 B17 C3 -99.7(9) . . . . ?
C3 B12 B17 B20 34.5(8) . . . . ?
B16 B12 B17 B20 -0.9(11) . . . . ?
B13 B12 B17 B20 -102.5(9) . . . . ?
B11 B12 B17 B20 -65.2(10) . . . . ?
C3 B12 B17 B18 96.9(9) . . . . ?
B16 B12 B17 B18 61.4(11) . . . . ?
B13 B12 B17 B18 -40.2(8) . . . . ?
B11 B12 B17 B18 -2.9(11) . . . . ?
C3 B12 B17 B13 137.0(8) . . . . ?
B16 B12 B17 B13 101.6(8) . . . . ?
B11 B12 B17 B13 37.3(8) . . . . ?
B12 B13 B17 C3 36.3(8) . . . . ?
B14 B13 B17 C3 -66.4(12) . . . . ?
B11 B13 B17 C3 -0.7(11) . . . . ?
B18 B13 B17 C3 -98.6(10) . . . . ?
B12 B13 B17 B20 99.0(11) . . . . ?
B14 B13 B17 B20 -3.7(15) . . . . ?
B11 B13 B17 B20 61.9(13) . . . . ?
B18 B13 B17 B20 -35.9(11) . . . . ?
B12 B13 B17 B18 134.9(10) . . . . ?
B14 B13 B17 B18 32.2(11) . . . . ?
B11 B13 B17 B18 97.8(10) . . . . ?
B14 B13 B17 B12 -102.7(10) . . . . ?
B11 B13 B17 B12 -37.1(8) . . . . ?
B18 B13 B17 B12 -134.9(10) . . . . ?
B13 B14 B18 C4 133.5(10) . . . . ?
B15 B14 B18 C4 32.8(10) . . . . ?
B11 B14 B18 C4 94.8(10) . . . . ?
C4 B14 B18 B20 -34.4(9) . . . . ?
B13 B14 B18 B20 99.0(11) . . . . ?
B15 B14 B18 B20 -1.6(13) . . . . ?
B11 B14 B18 B20 60.4(12) . . . . ?
C4 B14 B18 B17 -98.6(12) . . . . ?
B13 B14 B18 B17 34.9(9) . . . . ?
B15 B14 B18 B17 -65.7(12) . . . . ?
B11 B14 B18 B17 -3.8(14) . . . . ?
C4 B14 B18 B13 -133.5(10) . . . . ?
B15 B14 B18 B13 -100.6(9) . . . . ?
B11 B14 B18 B13 -38.7(9) . . . . ?
C3 B17 B18 C4 -1.2(14) . . . . ?
B20 B17 B18 C4 40.4(10) . . . . ?
B12 B17 B18 C4 -60.9(12) . . . . ?
B13 B17 B18 C4 -99.7(12) . . . . ?
C3 B17 B18 B14 63.8(12) . . . . ?
B20 B17 B18 B14 105.4(13) . . . . ?
B12 B17 B18 B14 4.1(13) . . . . ?
B13 B17 B18 B14 -34.6(10) . . . . ?
C3 B17 B18 B20 -41.6(10) . . . . ?
B12 B17 B18 B20 -101.3(11) . . . . ?
B13 B17 B18 B20 -140.0(12) . . . . ?
C3 B17 B18 B13 98.4(10) . . . . ?
B20 B17 B18 B13 140.0(12) . . . . ?
B12 B17 B18 B13 38.7(9) . . . . ?
B12 B13 B18 C4 60.7(11) . . . . ?
B14 B13 B18 C4 -41.6(9) . . . . ?
B11 B13 B18 C4 -2.1(11) . . . . ?
B17 B13 B18 C4 100.5(11) . . . . ?
B12 B13 B18 B14 102.2(10) . . . . ?
B11 B13 B18 B14 39.4(9) . . . . ?
B17 B13 B18 B14 142.0(12) . . . . ?
B12 B13 B18 B20 -4.2(13) . . . . ?
B14 B13 B18 B20 -106.4(13) . . . . ?
B11 B13 B18 B20 -67.0(11) . . . . ?
B17 B13 B18 B20 35.6(9) . . . . ?
B12 B13 B18 B17 -39.8(9) . . . . ?
B14 B13 B18 B17 -142.0(12) . . . . ?
B11 B13 B18 B17 -102.6(9) . . . . ?
B12 B16 B19 C3 33.7(8) . . . . ?
B11 B16 B19 C3 98.8(10) . . . . ?
B15 B16 B19 C3 136.0(11) . . . . ?
B12 B16 B19 C4 -61.2(10) . . . . ?
C3 B16 B19 C4 -95.0(10) . . . . ?
B11 B16 B19 C4 3.9(11) . . . . ?
B15 B16 B19 C4 41.0(8) . . . . ?
B12 B16 B19 B15 -102.2(10) . . . . ?
C3 B16 B19 B15 -136.0(11) . . . . ?
B11 B16 B19 B15 -37.1(9) . . . . ?
B12 B16 B19 B20 -0.5(12) . . . . ?
C3 B16 B19 B20 -34.3(8) . . . . ?
B11 B16 B19 B20 64.6(11) . . . . ?
B15 B16 B19 B20 101.7(11) . . . . ?
C4 B15 B19 C3 93.5(11) . . . . ?
B16 B15 B19 C3 -39.0(11) . . . . ?
B11 B15 B19 C3 -3.3(16) . . . . ?
B14 B15 B19 C3 60.7(14) . . . . ?
B16 B15 B19 C4 -132.5(9) . . . . ?
B11 B15 B19 C4 -96.8(11) . . . . ?
B14 B15 B19 C4 -32.8(8) . . . . ?
C4 B15 B19 B16 132.5(9) . . . . ?
B11 B15 B19 B16 35.7(10) . . . . ?
B14 B15 B19 B16 99.7(9) . . . . ?
C4 B15 B19 B20 31.9(9) . . . . ?
B16 B15 B19 B20 -100.6(10) . . . . ?
B11 B15 B19 B20 -65.0(13) . . . . ?
B14 B15 B19 B20 -0.9(12) . . . . ?
C3 B17 B20 C4 94.7(11) . . . . ?
B18 B17 B20 C4 -37.1(11) . . . . ?
B12 B17 B20 C4 61.2(12) . . . . ?
B13 B17 B20 C4 -0.5(15) . . . . ?
B18 B17 B20 C3 -131.9(11) . . . . ?
B12 B17 B20 C3 -33.5(7) . . . . ?
B13 B17 B20 C3 -95.2(11) . . . . ?
C3 B17 B20 B18 131.9(11) . . . . ?
B12 B17 B20 B18 98.3(11) . . . . ?
B13 B17 B20 B18 36.6(11) . . . . ?
C3 B17 B20 B19 34.1(8) . . . . ?
B18 B17 B20 B19 -97.8(11) . . . . ?
B12 B17 B20 B19 0.6(11) . . . . ?
B13 B17 B20 B19 -61.1(13) . . . . ?
B14 B18 B20 C4 34.3(10) . . . . ?
B17 B18 B20 C4 135.2(13) . . . . ?
B13 B18 B20 C4 98.9(12) . . . . ?
C4 B18 B20 C3 -93.2(11) . . . . ?
B14 B18 B20 C3 -58.9(12) . . . . ?
B17 B18 B20 C3 41.9(9) . . . . ?
B13 B18 B20 C3 5.7(13) . . . . ?
C4 B18 B20 B17 -135.2(13) . . . . ?
B14 B18 B20 B17 -100.8(12) . . . . ?
B13 B18 B20 B17 -36.2(10) . . . . ?
C4 B18 B20 B19 -33.3(10) . . . . ?
B14 B18 B20 B19 1.0(13) . . . . ?
B17 B18 B20 B19 101.8(11) . . . . ?
B13 B18 B20 B19 65.6(11) . . . . ?
C3 B19 B20 C4 -131.5(9) . . . . ?
B16 B19 B20 C4 -96.5(9) . . . . ?
B15 B19 B20 C4 -32.4(9) . . . . ?
C4 B19 B20 C3 131.5(9) . . . . ?
B16 B19 B20 C3 35.0(8) . . . . ?
B15 B19 B20 C3 99.1(10) . . . . ?
C3 B19 B20 B17 -35.0(8) . . . . ?
C4 B19 B20 B17 96.5(10) . . . . ?
B16 B19 B20 B17 0.0(12) . . . . ?
B15 B19 B20 B17 64.1(12) . . . . ?
C3 B19 B20 B18 -99.1(10) . . . . ?
C4 B19 B20 B18 32.4(9) . . . . ?
B16 B19 B20 B18 -64.1(11) . . . . ?
B15 B19 B20 B18 0.0(13) . . . . ?
B23 B21 B22 B26 134.8(9) . . . . ?
B28 B21 B22 B26 98.1(9) . . . . ?
B27 B21 B22 B26 35.0(8) . . . . ?
S3 B21 B22 B26 -115.0(10) . . . . ?
B23 B21 B22 B25 98.7(10) . . . . ?
B28 B21 B22 B25 62.0(10) . . . . ?
B26 B21 B22 B25 -36.1(8) . . . . ?
B27 B21 B22 B25 -1.0(11) . . . . ?
S3 B21 B22 B25 -151.0(8) . . . . ?
B23 B21 B22 B24 36.6(8) . . . . ?
B28 B21 B22 B24 -0.1(10) . . . . ?
B26 B21 B22 B24 -98.2(9) . . . . ?
B27 B21 B22 B24 -63.1(10) . . . . ?
S3 B21 B22 B24 146.9(8) . . . . ?
B28 B21 B22 B23 -36.7(8) . . . . ?
B26 B21 B22 B23 -134.8(9) . . . . ?
B27 B21 B22 B23 -99.8(9) . . . . ?
S3 B21 B22 B23 110.2(9) . . . . ?
B22 B21 B23 C6 -99.9(9) . . . . ?
B28 B21 B23 C6 39.9(8) . . . . ?
B26 B21 B23 C6 -60.2(11) . . . . ?
B27 B21 B23 C6 1.2(11) . . . . ?
S3 B21 B23 C6 146.4(8) . . . . ?
B22 B21 B23 B24 -39.1(9) . . . . ?
B28 B21 B23 B24 100.7(10) . . . . ?
B26 B21 B23 B24 0.7(12) . . . . ?
B27 B21 B23 B24 62.1(11) . . . . ?
S3 B21 B23 B24 -152.7(8) . . . . ?
B22 B21 B23 B28 -139.8(9) . . . . ?
B26 B21 B23 B28 -100.1(9) . . . . ?
B27 B21 B23 B28 -38.7(8) . . . . ?
S3 B21 B23 B28 106.6(9) . . . . ?
B28 B21 B23 B22 139.8(9) . . . . ?
B26 B21 B23 B22 39.7(8) . . . . ?
B27 B21 B23 B22 101.1(9) . . . . ?
S3 B21 B23 B22 -113.6(9) . . . . ?
B26 B22 B23 C6 59.5(12) . . . . ?
B25 B22 B23 C6 1.3(13) . . . . ?
B21 B22 B23 C6 99.4(10) . . . . ?
B24 B22 B23 C6 -37.3(10) . . . . ?
B26 B22 B23 B24 96.8(11) . . . . ?
B25 B22 B23 B24 38.6(11) . . . . ?
B21 B22 B23 B24 136.6(10) . . . . ?
B26 B22 B23 B21 -39.9(9) . . . . ?
B25 B22 B23 B21 -98.1(10) . . . . ?
B24 B22 B23 B21 -136.6(10) . . . . ?
B26 B22 B23 B28 -3.1(13) . . . . ?
B25 B22 B23 B28 -61.4(13) . . . . ?
B21 B22 B23 B28 36.7(9) . . . . ?
B24 B22 B23 B28 -99.9(11) . . . . ?
B21 B23 B24 C6 -98.0(10) . . . . ?
B28 B23 B24 C6 -33.8(9) . . . . ?
B22 B23 B24 C6 -136.7(10) . . . . ?
C6 B23 B24 B29 30.9(9) . . . . ?
B21 B23 B24 B29 -67.1(12) . . . . ?
B28 B23 B24 B29 -2.9(13) . . . . ?
B22 B23 B24 B29 -105.8(11) . . . . ?
C6 B23 B24 B25 97.5(11) . . . . ?
B21 B23 B24 B25 -0.5(13) . . . . ?
B28 B23 B24 B25 63.7(11) . . . . ?
B22 B23 B24 B25 -39.3(9) . . . . ?
C6 B23 B24 B22 136.7(10) . . . . ?
B21 B23 B24 B22 38.7(9) . . . . ?
B28 B23 B24 B22 102.9(9) . . . . ?
B26 B22 B24 C6 -60.6(11) . . . . ?
B25 B22 B24 C6 -96.6(11) . . . . ?
B21 B22 B24 C6 2.0(11) . . . . ?
B23 B22 B24 C6 39.3(8) . . . . ?
B26 B22 B24 B23 -99.8(10) . . . . ?
B25 B22 B24 B23 -135.9(11) . . . . ?
B21 B22 B24 B23 -37.2(9) . . . . ?
B26 B22 B24 B29 2.1(12) . . . . ?
B25 B22 B24 B29 -34.0(10) . . . . ?
B21 B22 B24 B29 64.7(11) . . . . ?
B23 B22 B24 B29 101.9(12) . . . . ?
B26 B22 B24 B25 36.1(9) . . . . ?
B21 B22 B24 B25 98.6(10) . . . . ?
B23 B22 B24 B25 135.9(11) . . . . ?
B26 B22 B25 C5 -40.3(9) . . . . ?
B21 B22 B25 C5 -2.1(12) . . . . ?
B24 B22 B25 C5 96.1(11) . . . . ?
B23 B22 B25 C5 58.8(13) . . . . ?
B21 B22 B25 B26 38.2(8) . . . . ?
B24 B22 B25 B26 136.4(10) . . . . ?
B23 B22 B25 B26 99.1(10) . . . . ?
B26 B22 B25 B24 -136.4(10) . . . . ?
B21 B22 B25 B24 -98.2(10) . . . . ?
B23 B22 B25 B24 -37.3(10) . . . . ?
B26 B22 B25 B29 -104.7(12) . . . . ?
B21 B22 B25 B29 -66.5(12) . . . . ?
B24 B22 B25 B29 31.7(10) . . . . ?
B23 B22 B25 B29 -5.6(14) . . . . ?
C6 B24 B25 C5 0.1(14) . . . . ?
B23 B24 B25 C5 -63.5(12) . . . . ?
B29 B24 B25 C5 41.0(10) . . . . ?
B22 B24 B25 C5 -103.6(11) . . . . ?
C6 B24 B25 B26 63.7(12) . . . . ?
B23 B24 B25 B26 0.2(13) . . . . ?
B29 B24 B25 B26 104.6(11) . . . . ?
B22 B24 B25 B26 -39.9(10) . . . . ?
C6 B24 B25 B22 103.7(11) . . . . ?
B23 B24 B25 B22 40.1(9) . . . . ?
B29 B24 B25 B22 144.5(11) . . . . ?
C6 B24 B25 B29 -40.9(10) . . . . ?
B23 B24 B25 B29 -104.4(12) . . . . ?
B22 B24 B25 B29 -144.5(11) . . . . ?
B22 B25 B26 C5 -135.5(8) . . . . ?
B24 B25 B26 C5 -96.4(10) . . . . ?
B29 B25 B26 C5 -33.7(8) . . . . ?
C5 B25 B26 B27 31.8(8) . . . . ?
B22 B25 B26 B27 -103.7(8) . . . . ?
B24 B25 B26 B27 -64.6(11) . . . . ?
B29 B25 B26 B27 -1.9(12) . . . . ?
C5 B25 B26 B22 135.5(8) . . . . ?
B24 B25 B26 B22 39.1(9) . . . . ?
B29 B25 B26 B22 101.8(9) . . . . ?
C5 B25 B26 B21 96.6(9) . . . . ?
B22 B25 B26 B21 -38.9(8) . . . . ?
B24 B25 B26 B21 0.2(13) . . . . ?
B29 B25 B26 B21 62.8(11) . . . . ?
B21 B22 B26 B25 -136.5(9) . . . . ?
B24 B22 B26 B25 -38.0(9) . . . . ?
B23 B22 B26 B25 -97.5(10) . . . . ?
B25 B22 B26 C5 38.9(8) . . . . ?
B21 B22 B26 C5 -97.7(9) . . . . ?
B24 B22 B26 C5 0.9(11) . . . . ?
B23 B22 B26 C5 -58.7(11) . . . . ?
B25 B22 B26 B27 99.8(11) . . . . ?
B21 B22 B26 B27 -36.8(9) . . . . ?
B24 B22 B26 B27 61.8(12) . . . . ?
B23 B22 B26 B27 2.3(13) . . . . ?
B25 B22 B26 B21 136.5(9) . . . . ?
B24 B22 B26 B21 98.6(9) . . . . ?
B23 B22 B26 B21 39.0(8) . . . . ?
B23 B21 B26 B25 -0.5(12) . . . . ?
B22 B21 B26 B25 39.9(9) . . . . ?
B28 B21 B26 B25 -63.9(12) . . . . ?
B27 B21 B26 B25 -100.1(11) . . . . ?
S3 B21 B26 B25 151.3(9) . . . . ?
B23 B21 B26 C5 61.0(12) . . . . ?
B22 B21 B26 C5 101.5(11) . . . . ?
B28 B21 B26 C5 -2.3(13) . . . . ?
B27 B21 B26 C5 -38.6(10) . . . . ?
S3 B21 B26 C5 -147.1(10) . . . . ?
B23 B21 B26 B27 99.6(10) . . . . ?
B22 B21 B26 B27 140.1(10) . . . . ?
B28 B21 B26 B27 36.2(10) . . . . ?
S3 B21 B26 B27 -108.6(11) . . . . ?
B23 B21 B26 B22 -40.5(9) . . . . ?
B28 B21 B26 B22 -103.8(10) . . . . ?
B27 B21 B26 B22 -140.1(10) . . . . ?
S3 B21 B26 B22 111.4(10) . . . . ?
B25 B26 B27 C5 -32.3(9) . . . . ?
B22 B26 B27 C5 -98.2(11) . . . . ?
B21 B26 B27 C5 -134.5(10) . . . . ?
B25 B26 B27 B30 2.1(12) . . . . ?
C5 B26 B27 B30 34.4(9) . . . . ?
B22 B26 B27 B30 -63.9(12) . . . . ?
B21 B26 B27 B30 -100.1(10) . . . . ?
B25 B26 B27 B28 65.4(11) . . . . ?
C5 B26 B27 B28 97.7(11) . . . . ?
B22 B26 B27 B28 -0.6(14) . . . . ?
B21 B26 B27 B28 -36.8(9) . . . . ?
B25 B26 B27 B21 102.2(10) . . . . ?
C5 B26 B27 B21 134.5(10) . . . . ?
B22 B26 B27 B21 36.2(9) . . . . ?
B23 B21 B27 C5 -60.6(10) . . . . ?
B22 B21 B27 C5 3.7(11) . . . . ?
B28 B21 B27 C5 -99.7(11) . . . . ?
B26 B21 B27 C5 39.2(9) . . . . ?
S3 B21 B27 C5 154.4(8) . . . . ?
B23 B21 B27 B30 3.4(12) . . . . ?
B22 B21 B27 B30 67.7(11) . . . . ?
B28 B21 B27 B30 -35.7(9) . . . . ?
B26 B21 B27 B30 103.2(11) . . . . ?
S3 B21 B27 B30 -141.7(9) . . . . ?
B23 B21 B27 B26 -99.8(10) . . . . ?
B22 B21 B27 B26 -35.5(9) . . . . ?
B28 B21 B27 B26 -138.9(11) . . . . ?
S3 B21 B27 B26 115.2(10) . . . . ?
B23 B21 B27 B28 39.1(9) . . . . ?
B22 B21 B27 B28 103.4(10) . . . . ?
B26 B21 B27 B28 138.9(11) . . . . ?
S3 B21 B27 B28 -105.9(10) . . . . ?
B24 B23 B28 C6 33.2(8) . . . . ?
B21 B23 B28 C6 134.3(8) . . . . ?
B22 B23 B28 C6 97.8(10) . . . . ?
C6 B23 B28 B30 -33.1(8) . . . . ?
B24 B23 B28 B30 0.1(12) . . . . ?
B21 B23 B28 B30 101.2(9) . . . . ?
B22 B23 B28 B30 64.7(12) . . . . ?
C6 B23 B28 B27 -95.0(10) . . . . ?
B24 B23 B28 B27 -61.8(12) . . . . ?
B21 B23 B28 B27 39.3(9) . . . . ?
B22 B23 B28 B27 2.8(13) . . . . ?
C6 B23 B28 B21 -134.3(8) . . . . ?
B24 B23 B28 B21 -101.0(9) . . . . ?
B22 B23 B28 B21 -36.4(9) . . . . ?
C5 B27 B28 C6 0.0(11) . . . . ?
B30 B27 B28 C6 41.2(9) . . . . ?
B26 B27 B28 C6 -61.7(11) . . . . ?
B21 B27 B28 C6 -98.7(10) . . . . ?
C5 B27 B28 B30 -41.3(9) . . . . ?
B26 B27 B28 B30 -102.9(12) . . . . ?
B21 B27 B28 B30 -139.9(11) . . . . ?
C5 B27 B28 B23 60.3(11) . . . . ?
B30 B27 B28 B23 101.5(11) . . . . ?
B26 B27 B28 B23 -1.4(13) . . . . ?
B21 B27 B28 B23 -38.4(9) . . . . ?
C5 B27 B28 B21 98.6(10) . . . . ?
B30 B27 B28 B21 139.9(11) . . . . ?
B26 B27 B28 B21 37.0(9) . . . . ?
B23 B21 B28 C6 -38.8(7) . . . . ?
B22 B21 B28 C6 -1.8(10) . . . . ?
B26 B21 B28 C6 61.3(11) . . . . ?
B27 B21 B28 C6 97.1(9) . . . . ?
S3 B21 B28 C6 -150.7(8) . . . . ?
B23 B21 B28 B30 -100.4(11) . . . . ?
B22 B21 B28 B30 -63.4(12) . . . . ?
B26 B21 B28 B30 -0.3(14) . . . . ?
B27 B21 B28 B30 35.5(10) . . . . ?
S3 B21 B28 B30 147.7(9) . . . . ?
B22 B21 B28 B23 37.0(8) . . . . ?
B26 B21 B28 B23 100.1(10) . . . . ?
B27 B21 B28 B23 135.9(10) . . . . ?
S3 B21 B28 B23 -111.9(9) . . . . ?
B23 B21 B28 B27 -135.9(10) . . . . ?
B22 B21 B28 B27 -98.9(10) . . . . ?
B26 B21 B28 B27 -35.9(10) . . . . ?
S3 B21 B28 B27 112.1(10) . . . . ?
B23 B24 B29 C6 -31.8(9) . . . . ?
B25 B24 B29 C6 -131.9(12) . . . . ?
B22 B24 B29 C6 -98.9(12) . . . . ?
C6 B24 B29 C5 94.9(10) . . . . ?
B23 B24 B29 C5 63.0(11) . . . . ?
B25 B24 B29 C5 -37.0(9) . . . . ?
B22 B24 B29 C5 -4.0(12) . . . . ?
C6 B24 B29 B30 36.1(10) . . . . ?
B23 B24 B29 B30 4.3(12) . . . . ?
B25 B24 B29 B30 -95.8(10) . . . . ?
B22 B24 B29 B30 -62.7(11) . . . . ?
C6 B24 B29 B25 131.9(12) . . . . ?
B23 B24 B29 B25 100.1(12) . . . . ?
B22 B24 B29 B25 33.0(10) . . . . ?
C5 B25 B29 C6 -92.9(10) . . . . ?
B26 B25 B29 C6 -59.0(12) . . . . ?
B22 B25 B29 C6 7.7(14) . . . . ?
B24 B25 B29 C6 40.1(10) . . . . ?
B26 B25 B29 C5 33.9(8) . . . . ?
B22 B25 B29 C5 100.7(12) . . . . ?
B24 B25 B29 C5 133.1(11) . . . . ?
C5 B25 B29 B24 -133.1(11) . . . . ?
B26 B25 B29 B24 -99.1(11) . . . . ?
B22 B25 B29 B24 -32.4(11) . . . . ?
C5 B25 B29 B30 -32.8(8) . . . . ?
B26 B25 B29 B30 1.1(11) . . . . ?
B22 B25 B29 B30 67.8(12) . . . . ?
B24 B25 B29 B30 100.2(10) . . . . ?
C5 B27 B30 C6 91.1(10) . . . . ?
B26 B27 B30 C6 57.6(11) . . . . ?
B28 B27 B30 C6 -42.4(9) . . . . ?
B21 B27 B30 C6 -6.5(12) . . . . ?
B26 B27 B30 C5 -33.5(8) . . . . ?
B28 B27 B30 C5 -133.5(11) . . . . ?
B21 B27 B30 C5 -97.6(10) . . . . ?
C5 B27 B30 B28 133.5(11) . . . . ?
B26 B27 B30 B28 100.0(10) . . . . ?
B21 B27 B30 B28 35.9(9) . . . . ?
C5 B27 B30 B29 32.1(9) . . . . ?
B26 B27 B30 B29 -1.4(12) . . . . ?
B28 B27 B30 B29 -101.4(10) . . . . ?
B21 B27 B30 B29 -65.5(11) . . . . ?
B23 B28 B30 C6 32.8(9) . . . . ?
B27 B28 B30 C6 131.5(10) . . . . ?
B21 B28 B30 C6 95.1(11) . . . . ?
C6 B28 B30 C5 -92.4(11) . . . . ?
B23 B28 B30 C5 -59.6(12) . . . . ?
B27 B28 B30 C5 39.1(10) . . . . ?
B21 B28 B30 C5 2.8(14) . . . . ?
C6 B28 B30 B27 -131.5(10) . . . . ?
B23 B28 B30 B27 -98.7(10) . . . . ?
B21 B28 B30 B27 -36.4(10) . . . . ?
C6 B28 B30 B29 -30.2(8) . . . . ?
B23 B28 B30 B29 2.5(12) . . . . ?
B27 B28 B30 B29 101.2(11) . . . . ?
B21 B28 B30 B29 64.9(13) . . . . ?
C5 B29 B30 C6 -128.4(10) . . . . ?
B24 B29 B30 C6 -35.8(9) . . . . ?
B25 B29 B30 C6 -96.8(9) . . . . ?
C6 B29 B30 C5 128.4(10) . . . . ?
B24 B29 B30 C5 92.5(10) . . . . ?
B25 B29 B30 C5 31.5(8) . . . . ?
C6 B29 B30 B27 97.1(10) . . . . ?
C5 B29 B30 B27 -31.3(8) . . . . ?
B24 B29 B30 B27 61.3(11) . . . . ?
B25 B29 B30 B27 0.2(11) . . . . ?
C6 B29 B30 B28 31.7(9) . . . . ?
C5 B29 B30 B28 -96.7(10) . . . . ?
B24 B29 B30 B28 -4.1(12) . . . . ?
B25 B29 B30 B28 -65.2(11) . . . . ?
B35 B31 B32 C7 3.2(13) . . . . ?
B36 B31 B32 C7 38.6(10) . . . . ?
B34 B31 B32 C7 -59.3(11) . . . . ?
B33 B31 B32 C7 -99.2(12) . . . . ?
S4 B31 B32 C7 151.2(9) . . . . ?
B35 B31 B32 B37 64.3(12) . . . . ?
B36 B31 B32 B37 99.7(11) . . . . ?
B34 B31 B32 B37 1.8(11) . . . . ?
B33 B31 B32 B37 -38.1(9) . . . . ?
S4 B31 B32 B37 -147.7(9) . . . . ?
B35 B31 B32 B33 102.4(11) . . . . ?
B36 B31 B32 B33 137.8(11) . . . . ?
B34 B31 B32 B33 39.9(9) . . . . ?
S4 B31 B32 B33 -109.6(10) . . . . ?
B35 B31 B32 B36 -35.4(10) . . . . ?
B34 B31 B32 B36 -97.9(10) . . . . ?
B33 B31 B32 B36 -137.8(11) . . . . ?
S4 B31 B32 B36 112.6(11) . . . . ?
C7 B32 B33 B37 -40.7(9) . . . . ?
B36 B32 B33 B37 -101.4(11) . . . . ?
B31 B32 B33 B37 -138.1(11) . . . . ?
C7 B32 B33 B31 97.4(10) . . . . ?
B37 B32 B33 B31 138.1(11) . . . . ?
B36 B32 B33 B31 36.7(8) . . . . ?
C7 B32 B33 B38 -1.9(12) . . . . ?
B37 B32 B33 B38 38.8(9) . . . . ?
B36 B32 B33 B38 -62.6(11) . . . . ?
B31 B32 B33 B38 -99.3(10) . . . . ?
C7 B32 B33 B34 58.2(11) . . . . ?
B37 B32 B33 B34 99.0(11) . . . . ?
B36 B32 B33 B34 -2.4(12) . . . . ?
B31 B32 B33 B34 -39.2(8) . . . . ?
B35 B31 B33 B32 -96.9(11) . . . . ?
B36 B31 B33 B32 -36.8(10) . . . . ?
B34 B31 B33 B32 -135.2(10) . . . . ?
S4 B31 B33 B32 110.7(12) . . . . ?
B35 B31 B33 B37 -59.7(15) . . . . ?
B36 B31 B33 B37 0.4(15) . . . . ?
B34 B31 B33 B37 -98.0(12) . . . . ?
B32 B31 B33 B37 37.2(12) . . . . ?
S4 B31 B33 B37 147.9(11) . . . . ?
B35 B31 B33 B38 3.5(14) . . . . ?
B36 B31 B33 B38 63.6(14) . . . . ?
B34 B31 B33 B38 -34.7(9) . . . . ?
B32 B31 B33 B38 100.4(11) . . . . ?
S4 B31 B33 B38 -148.9(10) . . . . ?
B35 B31 B33 B34 38.3(10) . . . . ?
B36 B31 B33 B34 98.4(11) . . . . ?
B32 B31 B33 B34 135.2(10) . . . . ?
S4 B31 B33 B34 -114.1(12) . . . . ?
B35 B31 B34 C8 -40.6(9) . . . . ?
B36 B31 B34 C8 -3.4(12) . . . . ?
B33 B31 B34 C8 96.7(10) . . . . ?
B32 B31 B34 C8 58.1(10) . . . . ?
S4 B31 B34 C8 -153.0(8) . . . . ?
B35 B31 B34 B38 -100.1(10) . . . . ?
B36 B31 B34 B38 -63.0(11) . . . . ?
B33 B31 B34 B38 37.1(9) . . . . ?
B32 B31 B34 B38 -1.4(11) . . . . ?
S4 B31 B34 B38 147.4(9) . . . . ?
B36 B31 B34 B35 37.2(8) . . . . ?
B33 B31 B34 B35 137.3(10) . . . . ?
B32 B31 B34 B35 98.7(9) . . . . ?
S4 B31 B34 B35 -112.4(10) . . . . ?
B35 B31 B34 B33 -137.3(10) . . . . ?
B36 B31 B34 B33 -100.1(9) . . . . ?
B32 B31 B34 B33 -38.5(8) . . . . ?
S4 B31 B34 B33 110.3(10) . . . . ?
B32 B33 B34 C8 -58.5(12) . . . . ?
B37 B33 B34 C8 3.4(14) . . . . ?
B31 B33 B34 C8 -99.0(10) . . . . ?
B38 B33 B34 C8 40.3(9) . . . . ?
B32 B33 B34 B38 -98.8(10) . . . . ?
B37 B33 B34 B38 -36.9(10) . . . . ?
B31 B33 B34 B38 -139.3(10) . . . . ?
B32 B33 B34 B35 3.6(11) . . . . ?
B37 B33 B34 B35 65.4(12) . . . . ?
B31 B33 B34 B35 -37.0(8) . . . . ?
B38 B33 B34 B35 102.3(10) . . . . ?
B32 B33 B34 B31 40.6(9) . . . . ?
B37 B33 B34 B31 102.4(11) . . . . ?
B38 B33 B34 B31 139.3(10) . . . . ?
B34 B31 B35 B36 136.0(10) . . . . ?
B33 B31 B35 B36 97.2(11) . . . . ?
B32 B31 B35 B36 36.2(10) . . . . ?
S4 B31 B35 B36 -111.1(12) . . . . ?
B36 B31 B35 C8 -97.0(11) . . . . ?
B34 B31 B35 C8 39.0(9) . . . . ?
B33 B31 B35 C8 0.2(14) . . . . ?
B32 B31 B35 C8 -60.8(13) . . . . ?
S4 B31 B35 C8 151.9(10) . . . . ?
B36 B31 B35 B34 -136.0(10) . . . . ?
B33 B31 B35 B34 -38.8(10) . . . . ?
B32 B31 B35 B34 -99.8(10) . . . . ?
S4 B31 B35 B34 112.9(12) . . . . ?
B36 B31 B35 B39 -37.7(10) . . . . ?
B34 B31 B35 B39 98.3(11) . . . . ?
B33 B31 B35 B39 59.5(14) . . . . ?
B32 B31 B35 B39 -1.5(13) . . . . ?
S4 B31 B35 B39 -148.8(10) . . . . ?
C8 B34 B35 B36 92.1(11) . . . . ?
B38 B34 B35 B36 60.7(14) . . . . ?
B31 B34 B35 B36 -41.1(9) . . . . ?
B33 B34 B35 B36 -3.4(12) . . . . ?
B38 B34 B35 C8 -31.4(11) . . . . ?
B31 B34 B35 C8 -133.2(12) . . . . ?
B33 B34 B35 C8 -95.5(11) . . . . ?
C8 B34 B35 B31 133.2(12) . . . . ?
B38 B34 B35 B31 101.8(12) . . . . ?
B33 B34 B35 B31 37.7(8) . . . . ?
C8 B34 B35 B39 30.4(11) . . . . ?
B38 B34 B35 B39 -0.9(15) . . . . ?
B31 B34 B35 B39 -102.8(12) . . . . ?
B33 B34 B35 B39 -65.0(12) . . . . ?
C8 B35 B36 B39 -37.6(8) . . . . ?
B31 B35 B36 B39 -137.1(9) . . . . ?
B34 B35 B36 B39 -96.5(10) . . . . ?
C8 B35 B36 C7 -1.4(11) . . . . ?
B31 B35 B36 C7 -101.0(9) . . . . ?
B34 B35 B36 C7 -60.3(11) . . . . ?
B39 B35 B36 C7 36.2(8) . . . . ?
C8 B35 B36 B31 99.5(9) . . . . ?
B34 B35 B36 B31 40.6(8) . . . . ?
B39 B35 B36 B31 137.1(9) . . . . ?
C8 B35 B36 B32 60.8(11) . . . . ?
B31 B35 B36 B32 -38.7(9) . . . . ?
B34 B35 B36 B32 1.9(13) . . . . ?
B39 B35 B36 B32 98.4(10) . . . . ?
B34 B31 B36 B35 -38.5(9) . . . . ?
B33 B31 B36 B35 -102.0(11) . . . . ?
B32 B31 B36 B35 -138.4(11) . . . . ?
S4 B31 B36 B35 111.3(11) . . . . ?
B35 B31 B36 B39 40.7(10) . . . . ?
B34 B31 B36 B39 2.2(13) . . . . ?
B33 B31 B36 B39 -61.4(13) . . . . ?
B32 B31 B36 B39 -97.8(12) . . . . ?
S4 B31 B36 B39 152.0(10) . . . . ?
B35 B31 B36 C7 98.6(12) . . . . ?
B34 B31 B36 C7 60.1(13) . . . . ?
B33 B31 B36 C7 -3.5(14) . . . . ?
B32 B31 B36 C7 -39.8(11) . . . . ?
S4 B31 B36 C7 -150.1(10) . . . . ?
B35 B31 B36 B32 138.4(11) . . . . ?
B34 B31 B36 B32 100.0(10) . . . . ?
B33 B31 B36 B32 36.4(11) . . . . ?
S4 B31 B36 B32 -110.3(13) . . . . ?
C7 B32 B36 B35 -96.8(12) . . . . ?
B37 B32 B36 B35 -63.8(13) . . . . ?
B33 B32 B36 B35 0.4(13) . . . . ?
B31 B32 B36 B35 37.7(9) . . . . ?
C7 B32 B36 B39 -29.4(11) . . . . ?
B37 B32 B36 B39 3.5(15) . . . . ?
B33 B32 B36 B39 67.8(12) . . . . ?
B31 B32 B36 B39 105.1(12) . . . . ?
B37 B32 B36 C7 32.9(11) . . . . ?
B33 B32 B36 C7 97.2(12) . . . . ?
B31 B32 B36 C7 134.5(12) . . . . ?
C7 B32 B36 B31 -134.5(12) . . . . ?
B37 B32 B36 B31 -101.6(13) . . . . ?
B33 B32 B36 B31 -37.3(9) . . . . ?
B33 B32 B37 C7 -132.3(12) . . . . ?
B36 B32 B37 C7 -32.8(10) . . . . ?
B31 B32 B37 C7 -94.8(11) . . . . ?
C7 B32 B37 B40 31.5(11) . . . . ?
B33 B32 B37 B40 -100.8(12) . . . . ?
B36 B32 B37 B40 -1.2(16) . . . . ?
B31 B32 B37 B40 -63.2(13) . . . . ?
C7 B32 B37 B33 132.3(12) . . . . ?
B36 B32 B37 B33 99.5(12) . . . . ?
B31 B32 B37 B33 37.6(9) . . . . ?
C7 B32 B37 B38 93.2(11) . . . . ?
B33 B32 B37 B38 -39.1(9) . . . . ?
B36 B32 B37 B38 60.5(13) . . . . ?
B31 B32 B37 B38 -1.5(12) . . . . ?
B32 B33 B37 C7 41.3(11) . . . . ?
B31 B33 B37 C7 2.8(16) . . . . ?
B38 B33 B37 C7 -94.8(12) . . . . ?
B34 B33 B37 C7 -59.2(15) . . . . ?
B31 B33 B37 B32 -38.4(11) . . . . ?
B38 B33 B37 B32 -136.1(10) . . . . ?
B34 B33 B37 B32 -100.5(11) . . . . ?
B32 B33 B37 B40 100.6(12) . . . . ?
B31 B33 B37 B40 62.1(15) . . . . ?
B38 B33 B37 B40 -35.5(10) . . . . ?
B34 B33 B37 B40 0.1(15) . . . . ?
B32 B33 B37 B38 136.1(10) . . . . ?
B31 B33 B37 B38 97.7(11) . . . . ?
B34 B33 B37 B38 35.6(9) . . . . ?
B35 B34 B38 C8 32.5(12) . . . . ?
B31 B34 B38 C8 94.5(12) . . . . ?
B33 B34 B38 C8 131.2(13) . . . . ?
C8 B34 B38 B40 -30.7(12) . . . . ?
B35 B34 B38 B40 1.8(16) . . . . ?
B31 B34 B38 B40 63.9(14) . . . . ?
B33 B34 B38 B40 100.5(13) . . . . ?
C8 B34 B38 B37 -94.0(12) . . . . ?
B35 B34 B38 B37 -61.5(13) . . . . ?
B31 B34 B38 B37 0.5(12) . . . . ?
B33 B34 B38 B37 37.2(10) . . . . ?
C8 B34 B38 B33 -131.2(13) . . . . ?
B35 B34 B38 B33 -98.7(12) . . . . ?
B31 B34 B38 B33 -36.7(9) . . . . ?
C7 B37 B38 C8 1.4(11) . . . . ?
B32 B37 B38 C8 -60.1(12) . . . . ?
B40 B37 B38 C8 40.6(8) . . . . ?
B33 B37 B38 C8 -99.0(9) . . . . ?
C7 B37 B38 B34 62.2(11) . . . . ?
B32 B37 B38 B34 0.6(13) . . . . ?
B40 B37 B38 B34 101.4(10) . . . . ?
B33 B37 B38 B34 -38.3(9) . . . . ?
C7 B37 B38 B40 -39.2(8) . . . . ?
B32 B37 B38 B40 -100.8(10) . . . . ?
B33 B37 B38 B40 -139.6(10) . . . . ?
C7 B37 B38 B33 100.4(9) . . . . ?
B32 B37 B38 B33 38.9(8) . . . . ?
B40 B37 B38 B33 139.6(10) . . . . ?
B32 B33 B38 C8 58.7(12) . . . . ?
B37 B33 B38 C8 97.0(11) . . . . ?
B31 B33 B38 C8 -6.0(14) . . . . ?
B34 B33 B38 C8 -41.4(10) . . . . ?
B32 B33 B38 B34 100.1(9) . . . . ?
B37 B33 B38 B34 138.3(10) . . . . ?
B31 B33 B38 B34 35.4(9) . . . . ?
B32 B33 B38 B40 -2.4(12) . . . . ?
B37 B33 B38 B40 35.9(9) . . . . ?
B31 B33 B38 B40 -67.0(12) . . . . ?
B34 B33 B38 B40 -102.4(10) . . . . ?
B32 B33 B38 B37 -38.3(9) . . . . ?
B31 B33 B38 B37 -102.9(11) . . . . ?
B34 B33 B38 B37 -138.3(10) . . . . ?
B35 B36 B39 C7 135.9(10) . . . . ?
B31 B36 B39 C7 96.9(11) . . . . ?
B32 B36 B39 C7 31.1(11) . . . . ?
B35 B36 B39 C8 38.9(9) . . . . ?
C7 B36 B39 C8 -96.9(10) . . . . ?
B31 B36 B39 C8 0.0(13) . . . . ?
B32 B36 B39 C8 -65.8(12) . . . . ?
B35 B36 B39 B40 100.1(12) . . . . ?
C7 B36 B39 B40 -35.8(10) . . . . ?
B31 B36 B39 B40 61.1(14) . . . . ?
B32 B36 B39 B40 -4.7(15) . . . . ?
C7 B36 B39 B35 -135.9(10) . . . . ?
B31 B36 B39 B35 -39.0(9) . . . . ?
B32 B36 B39 B35 -104.8(11) . . . . ?
B36 B35 B39 C7 -40.7(11) . . . . ?
C8 B35 B39 C7 94.0(12) . . . . ?
B31 B35 B39 C7 -1.1(15) . . . . ?
B34 B35 B39 C7 63.7(15) . . . . ?
B36 B35 B39 C8 -134.7(10) . . . . ?
B31 B35 B39 C8 -95.1(10) . . . . ?
B34 B35 B39 C8 -30.4(10) . . . . ?
C8 B35 B39 B36 134.7(10) . . . . ?
B31 B35 B39 B36 39.6(10) . . . . ?
B34 B35 B39 B36 104.3(11) . . . . ?
B36 B35 B39 B40 -104.6(12) . . . . ?
C8 B35 B39 B40 30.1(11) . . . . ?
B31 B35 B39 B40 -65.0(15) . . . . ?
B34 B35 B39 B40 -0.3(16) . . . . ?
C7 B39 B40 C8 -129.6(10) . . . . ?
B36 B39 B40 C8 -92.7(12) . . . . ?
B35 B39 B40 C8 -30.4(11) . . . . ?
C8 B39 B40 C7 129.6(10) . . . . ?
B36 B39 B40 C7 36.9(10) . . . . ?
B35 B39 B40 C7 99.2(12) . . . . ?
C7 B39 B40 B38 -97.9(12) . . . . ?
C8 B39 B40 B38 31.7(11) . . . . ?
B36 B39 B40 B38 -60.9(15) . . . . ?
B35 B39 B40 B38 1.3(16) . . . . ?
C7 B39 B40 B37 -33.0(10) . . . . ?
C8 B39 B40 B37 96.6(11) . . . . ?
B36 B39 B40 B37 3.9(16) . . . . ?
B35 B39 B40 B37 66.2(15) . . . . ?
B34 B38 B40 C8 30.6(11) . . . . ?
B37 B38 B40 C8 132.0(11) . . . . ?
B33 B38 B40 C8 96.1(11) . . . . ?
C8 B38 B40 C7 -90.3(11) . . . . ?
B34 B38 B40 C7 -59.6(14) . . . . ?
B37 B38 B40 C7 41.7(9) . . . . ?
B33 B38 B40 C7 5.8(13) . . . . ?
C8 B38 B40 B39 -32.6(11) . . . . ?
B34 B38 B40 B39 -1.9(16) . . . . ?
B37 B38 B40 B39 99.4(12) . . . . ?
B33 B38 B40 B39 63.5(13) . . . . ?
C8 B38 B40 B37 -132.0(11) . . . . ?
B34 B38 B40 B37 -101.3(12) . . . . ?
B33 B38 B40 B37 -35.9(9) . . . . ?
C7 B37 B40 C8 92.4(11) . . . . ?
B32 B37 B40 C8 59.7(15) . . . . ?
B33 B37 B40 C8 -3.6(15) . . . . ?
B38 B37 B40 C8 -39.8(9) . . . . ?
B32 B37 B40 C7 -32.7(11) . . . . ?
B33 B37 B40 C7 -95.9(11) . . . . ?
B38 B37 B40 C7 -132.2(10) . . . . ?
C7 B37 B40 B39 31.2(10) . . . . ?
B32 B37 B40 B39 -1.5(16) . . . . ?
B33 B37 B40 B39 -64.8(14) . . . . ?
B38 B37 B40 B39 -101.0(11) . . . . ?
C7 B37 B40 B38 132.2(10) . . . . ?
B32 B37 B40 B38 99.5(12) . . . . ?
B33 B37 B40 B38 36.3(10) . . . . ?
B7 B10 C1 B2 38.4(15) . . . . ?
C2 B10 C1 B2 -61.9(17) . . . . ?
B8 B10 C1 B2 -1(2) . . . . ?
B9 B10 C1 B2 -102.3(15) . . . . ?
C2 B10 C1 B7 -100.2(12) . . . . ?
B8 B10 C1 B7 -39.3(12) . . . . ?
B9 B10 C1 B7 -140.7(12) . . . . ?
B7 B10 C1 B6 106.3(12) . . . . ?
C2 B10 C1 B6 6.1(14) . . . . ?
B8 B10 C1 B6 67.0(16) . . . . ?
B9 B10 C1 B6 -34.4(11) . . . . ?
B7 B10 C1 B9 140.7(12) . . . . ?
C2 B10 C1 B9 40.4(8) . . . . ?
B8 B10 C1 B9 101.3(13) . . . . ?
B6 B2 C1 B10 106.2(16) . . . . ?
B1 B2 C1 B10 63.3(17) . . . . ?
B3 B2 C1 B10 0.6(19) . . . . ?
B7 B2 C1 B10 -36.9(15) . . . . ?
B6 B2 C1 B7 143.2(13) . . . . ?
B1 B2 C1 B7 100.3(13) . . . . ?
B3 B2 C1 B7 37.5(12) . . . . ?
B1 B2 C1 B6 -42.9(9) . . . . ?
B3 B2 C1 B6 -105.6(13) . . . . ?
B7 B2 C1 B6 -143.2(13) . . . . ?
B6 B2 C1 B9 36.4(10) . . . . ?
B1 B2 C1 B9 -6.4(14) . . . . ?
B3 B2 C1 B9 -69.2(13) . . . . ?
B7 B2 C1 B9 -106.7(12) . . . . ?
B8 B7 C1 B10 40.3(11) . . . . ?
B3 B7 C1 B10 104.0(14) . . . . ?
B2 B7 C1 B10 142.5(15) . . . . ?
B8 B7 C1 B2 -102.3(12) . . . . ?
B10 B7 C1 B2 -142.5(15) . . . . ?
B3 B7 C1 B2 -38.6(12) . . . . ?
B8 B7 C1 B6 -67.2(13) . . . . ?
B10 B7 C1 B6 -107.4(14) . . . . ?
B3 B7 C1 B6 -3.5(16) . . . . ?
B2 B7 C1 B6 35.1(12) . . . . ?
B8 B7 C1 B9 2.3(12) . . . . ?
B10 B7 C1 B9 -38.0(11) . . . . ?
B3 B7 C1 B9 66.0(12) . . . . ?
B2 B7 C1 B9 104.6(12) . . . . ?
B2 B6 C1 B10 -107.1(13) . . . . ?
B1 B6 C1 B10 -67.0(14) . . . . ?
B9 B6 C1 B10 34.5(10) . . . . ?
B5 B6 C1 B10 -3.9(13) . . . . ?
B1 B6 C1 B2 40.1(11) . . . . ?
B9 B6 C1 B2 141.6(11) . . . . ?
B5 B6 C1 B2 103.2(11) . . . . ?
B2 B6 C1 B7 -37.3(13) . . . . ?
B1 B6 C1 B7 2.8(16) . . . . ?
B9 B6 C1 B7 104.3(13) . . . . ?
B5 B6 C1 B7 65.9(14) . . . . ?
B2 B6 C1 B9 -141.6(11) . . . . ?
B1 B6 C1 B9 -101.5(10) . . . . ?
B5 B6 C1 B9 -38.4(8) . . . . ?
C2 B9 C1 B10 -42.3(8) . . . . ?
B5 B9 C1 B10 -102.5(10) . . . . ?
B6 B9 C1 B10 -145.2(10) . . . . ?
C2 B9 C1 B2 67.4(11) . . . . ?
B5 B9 C1 B2 7.2(13) . . . . ?
B10 B9 C1 B2 109.7(12) . . . . ?
B6 B9 C1 B2 -35.4(10) . . . . ?
C2 B9 C1 B7 -4.7(11) . . . . ?
B5 B9 C1 B7 -64.9(11) . . . . ?
B10 B9 C1 B7 37.6(10) . . . . ?
B6 B9 C1 B7 -107.6(10) . . . . ?
C2 B9 C1 B6 102.9(9) . . . . ?
B5 B9 C1 B6 42.7(8) . . . . ?
B10 B9 C1 B6 145.2(10) . . . . ?
C1 B9 C2 B5 -101.4(9) . . . . ?
B10 B9 C2 B5 -140.5(11) . . . . ?
B6 B9 C2 B5 -43.6(11) . . . . ?
B5 B9 C2 B4 36.7(12) . . . . ?
C1 B9 C2 B4 -64.7(14) . . . . ?
B10 B9 C2 B4 -103.8(13) . . . . ?
B6 B9 C2 B4 -6.9(17) . . . . ?
B5 B9 C2 B8 106.9(11) . . . . ?
C1 B9 C2 B8 5.5(11) . . . . ?
B10 B9 C2 B8 -33.6(9) . . . . ?
B6 B9 C2 B8 63.3(13) . . . . ?
B5 B9 C2 B10 140.5(11) . . . . ?
C1 B9 C2 B10 39.1(8) . . . . ?
B6 B9 C2 B10 96.9(13) . . . . ?
B4 B5 C2 B9 142.7(13) . . . . ?
B6 B5 C2 B9 42.8(10) . . . . ?
B1 B5 C2 B9 102.6(12) . . . . ?
B9 B5 C2 B4 -142.7(13) . . . . ?
B6 B5 C2 B4 -99.9(11) . . . . ?
B1 B5 C2 B4 -40.1(10) . . . . ?
B9 B5 C2 B8 -106.8(14) . . . . ?
B4 B5 C2 B8 35.9(12) . . . . ?
B6 B5 C2 B8 -64.0(13) . . . . ?
B1 B5 C2 B8 -4.2(15) . . . . ?
B9 B5 C2 B10 -38.9(11) . . . . ?
B4 B5 C2 B10 103.8(12) . . . . ?
B6 B5 C2 B10 3.9(12) . . . . ?
B1 B5 C2 B10 63.7(12) . . . . ?
B3 B4 C2 B9 67.5(14) . . . . ?
B5 B4 C2 B9 -36.1(13) . . . . ?
B8 B4 C2 B9 107.4(14) . . . . ?
B1 B4 C2 B9 4.9(17) . . . . ?
B3 B4 C2 B5 103.6(11) . . . . ?
B8 B4 C2 B5 143.5(12) . . . . ?
B1 B4 C2 B5 41.0(11) . . . . ?
B3 B4 C2 B8 -39.9(10) . . . . ?
B5 B4 C2 B8 -143.5(12) . . . . ?
B1 B4 C2 B8 -102.5(13) . . . . ?
B3 B4 C2 B10 -3.3(12) . . . . ?
B5 B4 C2 B10 -106.9(11) . . . . ?
B8 B4 C2 B10 36.6(10) . . . . ?
B1 B4 C2 B10 -65.9(12) . . . . ?
B7 B8 C2 B9 -4.6(13) . . . . ?
B10 B8 C2 B9 34.7(9) . . . . ?
B4 B8 C2 B9 -106.1(10) . . . . ?
B3 B8 C2 B9 -68.0(14) . . . . ?
B7 B8 C2 B5 65.2(14) . . . . ?
B10 B8 C2 B5 104.6(12) . . . . ?
B4 B8 C2 B5 -36.2(11) . . . . ?
B3 B8 C2 B5 1.8(16) . . . . ?
B7 B8 C2 B4 101.4(10) . . . . ?
B10 B8 C2 B4 140.8(10) . . . . ?
B3 B8 C2 B4 38.1(11) . . . . ?
B7 B8 C2 B10 -39.4(9) . . . . ?
B4 B8 C2 B10 -140.8(10) . . . . ?
B3 B8 C2 B10 -102.7(12) . . . . ?
C1 B10 C2 B9 -44.1(9) . . . . ?
B7 B10 C2 B9 -106.4(10) . . . . ?
B8 B10 C2 B9 -145.2(9) . . . . ?
C1 B10 C2 B5 -6.1(13) . . . . ?
B7 B10 C2 B5 -68.4(12) . . . . ?
B8 B10 C2 B5 -107.2(10) . . . . ?
B9 B10 C2 B5 38.0(9) . . . . ?
C1 B10 C2 B4 63.8(12) . . . . ?
B7 B10 C2 B4 1.5(13) . . . . ?
B8 B10 C2 B4 -37.3(9) . . . . ?
B9 B10 C2 B4 107.9(9) . . . . ?
C1 B10 C2 B8 101.1(11) . . . . ?
B7 B10 C2 B8 38.8(9) . . . . ?
B9 B10 C2 B8 145.2(9) . . . . ?
B16 B12 C3 B19 35.4(10) . . . . ?
B13 B12 C3 B19 -67.0(12) . . . . ?
B11 B12 C3 B19 -3.3(14) . . . . ?
B17 B12 C3 B19 -105.7(11) . . . . ?
B16 B12 C3 B17 141.1(9) . . . . ?
B13 B12 C3 B17 38.7(8) . . . . ?
B11 B12 C3 B17 102.4(10) . . . . ?
B16 B12 C3 B20 105.1(10) . . . . ?
B13 B12 C3 B20 2.7(11) . . . . ?
B11 B12 C3 B20 66.4(12) . . . . ?
B17 B12 C3 B20 -36.0(8) . . . . ?
B13 B12 C3 B16 -102.4(9) . . . . ?
B11 B12 C3 B16 -38.7(9) . . . . ?
B17 B12 C3 B16 -141.1(9) . . . . ?
C4 B19 C3 B12 65.5(13) . . . . ?
B16 B19 C3 B12 -35.1(10) . . . . ?
B15 B19 C3 B12 4.2(15) . . . . ?
B20 B19 C3 B12 105.9(11) . . . . ?
C4 B19 C3 B17 -3.8(13) . . . . ?
B16 B19 C3 B17 -104.4(10) . . . . ?
B15 B19 C3 B17 -65.1(14) . . . . ?
B20 B19 C3 B17 36.6(10) . . . . ?
C4 B19 C3 B20 -40.4(9) . . . . ?
B16 B19 C3 B20 -141.0(10) . . . . ?
B15 B19 C3 B20 -101.7(12) . . . . ?
C4 B19 C3 B16 100.6(10) . . . . ?
B15 B19 C3 B16 39.3(11) . . . . ?
B20 B19 C3 B16 141.0(10) . . . . ?
B20 B17 C3 B12 -141.3(8) . . . . ?
B18 B17 C3 B12 -99.9(10) . . . . ?
B13 B17 C3 B12 -36.7(8) . . . . ?
B20 B17 C3 B19 -38.1(10) . . . . ?
B18 B17 C3 B19 3.3(13) . . . . ?
B12 B17 C3 B19 103.2(10) . . . . ?
B13 B17 C3 B19 66.5(12) . . . . ?
B18 B17 C3 B20 41.4(9) . . . . ?
B12 B17 C3 B20 141.3(8) . . . . ?
B13 B17 C3 B20 104.7(9) . . . . ?
B20 B17 C3 B16 -105.1(10) . . . . ?
B18 B17 C3 B16 -63.7(12) . . . . ?
B12 B17 C3 B16 36.3(9) . . . . ?
B13 B17 C3 B16 -0.4(12) . . . . ?
C4 B20 C3 B12 -62.9(11) . . . . ?
B17 B20 C3 B12 37.4(8) . . . . ?
B18 B20 C3 B12 -5.3(12) . . . . ?
B19 B20 C3 B12 -103.3(9) . . . . ?
C4 B20 C3 B19 40.4(8) . . . . ?
B17 B20 C3 B19 140.7(9) . . . . ?
B18 B20 C3 B19 98.0(10) . . . . ?
C4 B20 C3 B17 -100.3(9) . . . . ?
B18 B20 C3 B17 -42.7(9) . . . . ?
B19 B20 C3 B17 -140.7(9) . . . . ?
C4 B20 C3 B16 3.4(12) . . . . ?
B17 B20 C3 B16 103.7(10) . . . . ?
B18 B20 C3 B16 61.0(12) . . . . ?
B19 B20 C3 B16 -37.0(9) . . . . ?
B19 B16 C3 B12 141.9(10) . . . . ?
B11 B16 C3 B12 39.0(8) . . . . ?
B15 B16 C3 B12 103.3(10) . . . . ?
B12 B16 C3 B19 -141.9(10) . . . . ?
B11 B16 C3 B19 -102.9(11) . . . . ?
B15 B16 C3 B19 -38.6(9) . . . . ?
B12 B16 C3 B17 -37.6(9) . . . . ?
B19 B16 C3 B17 104.3(11) . . . . ?
B11 B16 C3 B17 1.4(12) . . . . ?
B15 B16 C3 B17 65.7(11) . . . . ?
B12 B16 C3 B20 -103.7(10) . . . . ?
B19 B16 C3 B20 38.1(10) . . . . ?
B11 B16 C3 B20 -64.8(11) . . . . ?
B15 B16 C3 B20 -0.5(12) . . . . ?
B20 B18 C4 B14 143.7(11) . . . . ?
B17 B18 C4 B14 104.5(12) . . . . ?
B13 B18 C4 B14 40.9(8) . . . . ?
B14 B18 C4 B20 -143.7(11) . . . . ?
B17 B18 C4 B20 -39.2(10) . . . . ?
B13 B18 C4 B20 -102.8(10) . . . . ?
B14 B18 C4 B19 -105.6(12) . . . . ?
B20 B18 C4 B19 38.1(11) . . . . ?
B17 B18 C4 B19 -1.1(15) . . . . ?
B13 B18 C4 B19 -64.7(12) . . . . ?
B14 B18 C4 B15 -37.5(10) . . . . ?
B20 B18 C4 B15 106.3(11) . . . . ?
B17 B18 C4 B15 67.0(12) . . . . ?
B13 B18 C4 B15 3.5(13) . . . . ?
B13 B14 C4 B18 -42.5(11) . . . . ?
B15 B14 C4 B18 -142.4(10) . . . . ?
B11 B14 C4 B18 -103.8(10) . . . . ?
B18 B14 C4 B20 35.1(11) . . . . ?
B13 B14 C4 B20 -7.4(15) . . . . ?
B15 B14 C4 B20 -107.3(12) . . . . ?
B11 B14 C4 B20 -68.8(13) . . . . ?
B18 B14 C4 B19 105.9(11) . . . . ?
B13 B14 C4 B19 63.5(13) . . . . ?
B15 B14 C4 B19 -36.5(9) . . . . ?
B11 B14 C4 B19 2.1(12) . . . . ?
B18 B14 C4 B15 142.4(10) . . . . ?
B13 B14 C4 B15 99.9(10) . . . . ?
B11 B14 C4 B15 38.6(8) . . . . ?
C3 B20 C4 B18 101.2(11) . . . . ?
B17 B20 C4 B18 39.7(12) . . . . ?
B19 B20 C4 B18 141.3(12) . . . . ?
C3 B20 C4 B14 66.4(13) . . . . ?
B17 B20 C4 B14 5.0(16) . . . . ?
B18 B20 C4 B14 -34.8(12) . . . . ?
B19 B20 C4 B14 106.6(13) . . . . ?
C3 B20 C4 B19 -40.1(8) . . . . ?
B17 B20 C4 B19 -101.6(11) . . . . ?
B18 B20 C4 B19 -141.3(12) . . . . ?
C3 B20 C4 B15 -5.4(12) . . . . ?
B17 B20 C4 B15 -66.9(13) . . . . ?
B18 B20 C4 B15 -106.6(11) . . . . ?
B19 B20 C4 B15 34.7(9) . . . . ?
C3 B19 C4 B18 3.0(14) . . . . ?
B16 B19 C4 B18 64.7(13) . . . . ?
B15 B19 C4 B18 106.3(11) . . . . ?
B20 B19 C4 B18 -37.6(11) . . . . ?
C3 B19 C4 B14 -65.5(12) . . . . ?
B16 B19 C4 B14 -3.8(12) . . . . ?
B15 B19 C4 B14 37.8(9) . . . . ?
B20 B19 C4 B14 -106.1(10) . . . . ?
C3 B19 C4 B20 40.6(8) . . . . ?
B16 B19 C4 B20 102.3(9) . . . . ?
B15 B19 C4 B20 143.9(9) . . . . ?
C3 B19 C4 B15 -103.3(10) . . . . ?
B16 B19 C4 B15 -41.6(8) . . . . ?
B20 B19 C4 B15 -143.9(9) . . . . ?
B19 B15 C4 B18 -105.5(10) . . . . ?
B16 B15 C4 B18 -64.5(11) . . . . ?
B11 B15 C4 B18 -3.3(12) . . . . ?
B14 B15 C4 B18 36.4(9) . . . . ?
B19 B15 C4 B14 -141.8(8) . . . . ?
B16 B15 C4 B14 -100.8(8) . . . . ?
B11 B15 C4 B14 -39.7(7) . . . . ?
B19 B15 C4 B20 -35.7(9) . . . . ?
B16 B15 C4 B20 5.3(12) . . . . ?
B11 B15 C4 B20 66.5(11) . . . . ?
B14 B15 C4 B20 106.1(10) . . . . ?
B16 B15 C4 B19 41.0(7) . . . . ?
B11 B15 C4 B19 102.2(8) . . . . ?
B14 B15 C4 B19 141.8(8) . . . . ?
B26 B25 C5 B27 -35.8(10) . . . . ?
B22 B25 C5 B27 4.9(14) . . . . ?
B24 B25 C5 B27 67.8(13) . . . . ?
B29 B25 C5 B27 107.8(10) . . . . ?
B22 B25 C5 B26 40.7(9) . . . . ?
B24 B25 C5 B26 103.6(10) . . . . ?
B29 B25 C5 B26 143.6(8) . . . . ?
B26 B25 C5 B30 -104.8(11) . . . . ?
B22 B25 C5 B30 -64.1(14) . . . . ?
B24 B25 C5 B30 -1.2(15) . . . . ?
B29 B25 C5 B30 38.8(10) . . . . ?
B26 B25 C5 B29 -143.6(8) . . . . ?
B22 B25 C5 B29 -102.9(10) . . . . ?
B24 B25 C5 B29 -40.0(9) . . . . ?
B30 B27 C5 B25 -108.1(11) . . . . ?
B26 B27 C5 B25 34.5(10) . . . . ?
B28 B27 C5 B25 -67.7(12) . . . . ?
B21 B27 C5 B25 -5.4(13) . . . . ?
B30 B27 C5 B26 -142.7(10) . . . . ?
B28 B27 C5 B26 -102.2(10) . . . . ?
B21 B27 C5 B26 -39.9(8) . . . . ?
B26 B27 C5 B30 142.7(10) . . . . ?
B28 B27 C5 B30 40.5(9) . . . . ?
B21 B27 C5 B30 102.8(10) . . . . ?
B30 B27 C5 B29 -35.3(10) . . . . ?
B26 B27 C5 B29 107.4(11) . . . . ?
B28 B27 C5 B29 5.2(13) . . . . ?
B21 B27 C5 B29 67.4(11) . . . . ?
B27 B26 C5 B25 -143.4(10) . . . . ?
B22 B26 C5 B25 -40.4(9) . . . . ?
B21 B26 C5 B25 -103.0(10) . . . . ?
B25 B26 C5 B27 143.4(10) . . . . ?
B22 B26 C5 B27 103.0(9) . . . . ?
B21 B26 C5 B27 40.4(9) . . . . ?
B25 B26 C5 B30 107.4(12) . . . . ?
B27 B26 C5 B30 -36.0(11) . . . . ?
B22 B26 C5 B30 67.0(13) . . . . ?
B21 B26 C5 B30 4.4(14) . . . . ?
B25 B26 C5 B29 36.7(9) . . . . ?
B27 B26 C5 B29 -106.7(10) . . . . ?
B22 B26 C5 B29 -3.8(12) . . . . ?
B21 B26 C5 B29 -66.4(12) . . . . ?
C6 B30 C5 B25 1.7(14) . . . . ?
B27 B30 C5 B25 104.5(12) . . . . ?
B28 B30 C5 B25 63.1(15) . . . . ?
B29 B30 C5 B25 -39.6(11) . . . . ?
C6 B30 C5 B27 -102.7(10) . . . . ?
B28 B30 C5 B27 -41.4(10) . . . . ?
B29 B30 C5 B27 -144.1(10) . . . . ?
C6 B30 C5 B26 -65.9(13) . . . . ?
B27 B30 C5 B26 36.8(11) . . . . ?
B28 B30 C5 B26 -4.6(16) . . . . ?
B29 B30 C5 B26 -107.3(12) . . . . ?
C6 B30 C5 B29 41.4(9) . . . . ?
B27 B30 C5 B29 144.1(10) . . . . ?
B28 B30 C5 B29 102.7(11) . . . . ?
C6 B29 C5 B25 98.3(9) . . . . ?
B24 B29 C5 B25 39.6(9) . . . . ?
B30 B29 C5 B25 141.1(9) . . . . ?
C6 B29 C5 B27 -7.9(13) . . . . ?
B24 B29 C5 B27 -66.7(12) . . . . ?
B30 B29 C5 B27 34.8(10) . . . . ?
B25 B29 C5 B27 -106.3(11) . . . . ?
C6 B29 C5 B26 63.5(12) . . . . ?
B24 B29 C5 B26 4.8(12) . . . . ?
B30 B29 C5 B26 106.2(10) . . . . ?
B25 B29 C5 B26 -34.8(9) . . . . ?
C6 B29 C5 B30 -42.7(8) . . . . ?
B24 B29 C5 B30 -101.5(9) . . . . ?
B25 B29 C5 B30 -141.1(9) . . . . ?
B23 B24 C6 B29 145.5(11) . . . . ?
B25 B24 C6 B29 43.1(10) . . . . ?
B22 B24 C6 B29 105.8(11) . . . . ?
B29 B24 C6 B23 -145.5(11) . . . . ?
B25 B24 C6 B23 -102.5(11) . . . . ?
B22 B24 C6 B23 -39.7(8) . . . . ?
B23 B24 C6 B30 103.6(11) . . . . ?
B29 B24 C6 B30 -42.0(11) . . . . ?
B25 B24 C6 B30 1.1(15) . . . . ?
B22 B24 C6 B30 63.9(12) . . . . ?
B23 B24 C6 B28 36.3(9) . . . . ?
B29 B24 C6 B28 -109.2(10) . . . . ?
B25 B24 C6 B28 -66.2(11) . . . . ?
B22 B24 C6 B28 -3.4(12) . . . . ?
C5 B29 C6 B24 -96.1(10) . . . . ?
B30 B29 C6 B24 -138.1(11) . . . . ?
B25 B29 C6 B24 -40.8(11) . . . . ?
C5 B29 C6 B23 -62.5(12) . . . . ?
B24 B29 C6 B23 33.6(11) . . . . ?
B30 B29 C6 B23 -104.6(12) . . . . ?
B25 B29 C6 B23 -7.3(14) . . . . ?
C5 B29 C6 B30 42.0(9) . . . . ?
B24 B29 C6 B30 138.1(11) . . . . ?
B25 B29 C6 B30 97.3(11) . . . . ?
C5 B29 C6 B28 8.0(12) . . . . ?
B24 B29 C6 B28 104.0(12) . . . . ?
B30 B29 C6 B28 -34.1(9) . . . . ?
B25 B29 C6 B28 63.2(12) . . . . ?
B21 B23 C6 B24 101.4(10) . . . . ?
B28 B23 C6 B24 142.0(10) . . . . ?
B22 B23 C6 B24 38.6(10) . . . . ?
B24 B23 C6 B29 -34.5(11) . . . . ?
B21 B23 C6 B29 67.0(13) . . . . ?
B28 B23 C6 B29 107.5(12) . . . . ?
B22 B23 C6 B29 4.1(14) . . . . ?
B24 B23 C6 B30 -107.0(11) . . . . ?
B21 B23 C6 B30 -5.6(12) . . . . ?
B28 B23 C6 B30 35.0(9) . . . . ?
B22 B23 C6 B30 -68.4(12) . . . . ?
B24 B23 C6 B28 -142.0(10) . . . . ?
B21 B23 C6 B28 -40.6(8) . . . . ?
B22 B23 C6 B28 -103.4(10) . . . . ?
C5 B30 C6 B24 -1.7(13) . . . . ?
B27 B30 C6 B24 -60.1(13) . . . . ?
B28 B30 C6 B24 -103.4(11) . . . . ?
B29 B30 C6 B24 41.5(10) . . . . ?
C5 B30 C6 B29 -43.1(9) . . . . ?
B27 B30 C6 B29 -101.6(10) . . . . ?
B28 B30 C6 B29 -144.9(9) . . . . ?
C5 B30 C6 B23 66.1(11) . . . . ?
B27 B30 C6 B23 7.7(12) . . . . ?
B28 B30 C6 B23 -35.6(9) . . . . ?
B29 B30 C6 B23 109.3(10) . . . . ?
C5 B30 C6 B28 101.7(9) . . . . ?
B27 B30 C6 B28 43.3(8) . . . . ?
B29 B30 C6 B28 144.9(9) . . . . ?
B30 B28 C6 B24 106.9(10) . . . . ?
B23 B28 C6 B24 -35.9(9) . . . . ?
B27 B28 C6 B24 65.8(11) . . . . ?
B21 B28 C6 B24 3.2(11) . . . . ?
B30 B28 C6 B29 35.6(9) . . . . ?
B23 B28 C6 B29 -107.1(10) . . . . ?
B27 B28 C6 B29 -5.4(12) . . . . ?
B21 B28 C6 B29 -68.0(11) . . . . ?
B30 B28 C6 B23 142.8(9) . . . . ?
B27 B28 C6 B23 101.7(8) . . . . ?
B21 B28 C6 B23 39.1(7) . . . . ?
B23 B28 C6 B30 -142.8(9) . . . . ?
B27 B28 C6 B30 -41.1(8) . . . . ?
B21 B28 C6 B30 -103.7(9) . . . . ?
C8 B39 C7 B40 -42.2(8) . . . . ?
B36 B39 C7 B40 -141.5(10) . . . . ?
B35 B39 C7 B40 -103.4(11) . . . . ?
C8 B39 C7 B37 -4.7(13) . . . . ?
B36 B39 C7 B37 -104.0(11) . . . . ?
B40 B39 C7 B37 37.5(10) . . . . ?
B35 B39 C7 B37 -65.9(14) . . . . ?
C8 B39 C7 B36 99.3(9) . . . . ?
B40 B39 C7 B36 141.5(10) . . . . ?
B35 B39 C7 B36 38.1(10) . . . . ?
C8 B39 C7 B32 64.7(14) . . . . ?
B36 B39 C7 B32 -34.6(12) . . . . ?
B40 B39 C7 B32 106.9(13) . . . . ?
B35 B39 C7 B32 3.5(17) . . . . ?
C8 B40 C7 B39 41.9(8) . . . . ?
B38 B40 C7 B39 99.8(11) . . . . ?
B37 B40 C7 B39 142.6(10) . . . . ?
C8 B40 C7 B37 -100.7(10) . . . . ?
B39 B40 C7 B37 -142.6(10) . . . . ?
B38 B40 C7 B37 -42.8(9) . . . . ?
C8 B40 C7 B36 4.5(12) . . . . ?
B39 B40 C7 B36 -37.4(9) . . . . ?
B38 B40 C7 B36 62.4(13) . . . . ?
B37 B40 C7 B36 105.2(11) . . . . ?
C8 B40 C7 B32 -65.5(12) . . . . ?
B39 B40 C7 B32 -107.4(11) . . . . ?
B38 B40 C7 B32 -7.6(14) . . . . ?
B37 B40 C7 B32 35.2(10) . . . . ?
B32 B37 C7 B39 105.6(13) . . . . ?
B40 B37 C7 B39 -37.9(10) . . . . ?
B33 B37 C7 B39 64.2(14) . . . . ?
B38 B37 C7 B39 2.2(13) . . . . ?
B32 B37 C7 B40 143.5(12) . . . . ?
B33 B37 C7 B40 102.1(12) . . . . ?
B38 B37 C7 B40 40.1(9) . . . . ?
B32 B37 C7 B36 36.0(13) . . . . ?
B40 B37 C7 B36 -107.4(13) . . . . ?
B33 B37 C7 B36 -5.3(17) . . . . ?
B38 B37 C7 B36 -67.3(13) . . . . ?
B40 B37 C7 B32 -143.5(12) . . . . ?
B33 B37 C7 B32 -41.4(11) . . . . ?
B38 B37 C7 B32 -103.4(11) . . . . ?
B35 B36 C7 B39 -40.5(10) . . . . ?
B31 B36 C7 B39 -103.3(13) . . . . ?
B32 B36 C7 B39 -144.6(14) . . . . ?
B35 B36 C7 B40 -2.1(13) . . . . ?
B39 B36 C7 B40 38.4(10) . . . . ?
B31 B36 C7 B40 -64.9(14) . . . . ?
B32 B36 C7 B40 -106.2(13) . . . . ?
B35 B36 C7 B37 68.5(14) . . . . ?
B39 B36 C7 B37 109.0(15) . . . . ?
B31 B36 C7 B37 5.7(16) . . . . ?
B32 B36 C7 B37 -35.7(13) . . . . ?
B35 B36 C7 B32 104.2(12) . . . . ?
B39 B36 C7 B32 144.6(14) . . . . ?
B31 B36 C7 B32 41.3(12) . . . . ?
B37 B32 C7 B39 -108.2(15) . . . . ?
B33 B32 C7 B39 -66.3(14) . . . . ?
B36 B32 C7 B39 34.4(13) . . . . ?
B31 B32 C7 B39 -4.3(16) . . . . ?
B37 B32 C7 B40 -35.9(11) . . . . ?
B33 B32 C7 B40 6.1(13) . . . . ?
B36 B32 C7 B40 106.7(12) . . . . ?
B31 B32 C7 B40 68.0(12) . . . . ?
B33 B32 C7 B37 42.0(10) . . . . ?
B36 B32 C7 B37 142.7(13) . . . . ?
B31 B32 C7 B37 103.9(13) . . . . ?
B37 B32 C7 B36 -142.7(13) . . . . ?
B33 B32 C7 B36 -100.7(11) . . . . ?
B31 B32 C7 B36 -38.8(9) . . . . ?
B40 B38 C8 B34 145.5(13) . . . . ?
B37 B38 C8 B34 104.4(11) . . . . ?
B33 B38 C8 B34 43.1(11) . . . . ?
B34 B38 C8 B40 -145.5(13) . . . . ?
B37 B38 C8 B40 -41.1(9) . . . . ?
B33 B38 C8 B40 -102.4(12) . . . . ?
B34 B38 C8 B39 -109.0(13) . . . . ?
B40 B38 C8 B39 36.5(10) . . . . ?
B37 B38 C8 B39 -4.6(12) . . . . ?
B33 B38 C8 B39 -65.9(12) . . . . ?
B34 B38 C8 B35 -36.3(12) . . . . ?
B40 B38 C8 B35 109.3(14) . . . . ?
B37 B38 C8 B35 68.1(13) . . . . ?
B33 B38 C8 B35 6.8(16) . . . . ?
B35 B34 C8 B38 -143.9(13) . . . . ?
B31 B34 C8 B38 -104.1(11) . . . . ?
B33 B34 C8 B38 -42.3(11) . . . . ?
B38 B34 C8 B40 35.9(12) . . . . ?
B35 B34 C8 B40 -108.0(14) . . . . ?
B31 B34 C8 B40 -68.2(13) . . . . ?
B33 B34 C8 B40 -6.5(15) . . . . ?
B38 B34 C8 B39 108.0(13) . . . . ?
B35 B34 C8 B39 -35.9(11) . . . . ?
B31 B34 C8 B39 3.9(13) . . . . ?
B33 B34 C8 B39 65.6(12) . . . . ?
B38 B34 C8 B35 143.9(13) . . . . ?
B31 B34 C8 B35 39.8(9) . . . . ?
B33 B34 C8 B35 101.6(11) . . . . ?
C7 B40 C8 B38 103.3(11) . . . . ?
B39 B40 C8 B38 143.1(11) . . . . ?
B37 B40 C8 B38 42.5(11) . . . . ?
C7 B40 C8 B34 67.4(13) . . . . ?
B39 B40 C8 B34 107.2(13) . . . . ?
B38 B40 C8 B34 -35.8(12) . . . . ?
B37 B40 C8 B34 6.6(16) . . . . ?
C7 B40 C8 B39 -39.8(9) . . . . ?
B38 B40 C8 B39 -143.1(11) . . . . ?
B37 B40 C8 B39 -100.6(12) . . . . ?
C7 B40 C8 B35 -5.7(12) . . . . ?
B39 B40 C8 B35 34.1(10) . . . . ?
B38 B40 C8 B35 -109.0(12) . . . . ?
B37 B40 C8 B35 -66.5(13) . . . . ?
C7 B39 C8 B38 5.9(13) . . . . ?
B36 B39 C8 B38 70.9(12) . . . . ?
B40 B39 C8 B38 -37.3(10) . . . . ?
B35 B39 C8 B38 109.1(12) . . . . ?
C7 B39 C8 B34 -67.5(12) . . . . ?
B36 B39 C8 B34 -2.5(14) . . . . ?
B40 B39 C8 B34 -110.7(12) . . . . ?
B35 B39 C8 B34 35.7(10) . . . . ?
C7 B39 C8 B40 43.2(9) . . . . ?
B36 B39 C8 B40 108.2(11) . . . . ?
B35 B39 C8 B40 146.4(11) . . . . ?
C7 B39 C8 B35 -103.2(11) . . . . ?
B36 B39 C8 B35 -38.2(9) . . . . ?
B40 B39 C8 B35 -146.4(11) . . . . ?
B36 B35 C8 B38 -69.3(13) . . . . ?
B31 B35 C8 B38 -4.6(16) . . . . ?
B34 B35 C8 B38 36.8(12) . . . . ?
B39 B35 C8 B38 -107.6(14) . . . . ?
B36 B35 C8 B34 -106.0(11) . . . . ?
B31 B35 C8 B34 -41.4(11) . . . . ?
B39 B35 C8 B34 -144.4(12) . . . . ?
B36 B35 C8 B40 4.7(12) . . . . ?
B31 B35 C8 B40 69.4(12) . . . . ?
B34 B35 C8 B40 110.8(12) . . . . ?
B39 B35 C8 B40 -33.6(10) . . . . ?
B36 B35 C8 B39 38.4(9) . . . . ?
B31 B35 C8 B39 103.0(11) . . . . ?
B34 B35 C8 B39 144.4(12) . . . . ?
B2 B1 S1 Cu2 -78.8(11) . . . . ?
B3 B1 S1 Cu2 -155.5(11) . . . . ?
B6 B1 S1 Cu2 -6.7(13) . . . . ?
B4 B1 S1 Cu2 135.6(9) . . . . ?
B5 B1 S1 Cu2 67.4(9) . . . . ?
B2 B1 S1 Cu1 0.1(11) . . . . ?
B3 B1 S1 Cu1 -76.7(12) . . . . ?
B6 B1 S1 Cu1 72.2(12) . . . . ?
B4 B1 S1 Cu1 -145.6(9) . . . . ?
B5 B1 S1 Cu1 146.3(8) . . . . ?
B16 B11 S2 Cu4 144.7(7) . . . . ?
B12 B11 S2 Cu4 77.0(9) . . . . ?
B13 B11 S2 Cu4 5.3(9) . . . . ?
B15 B11 S2 Cu4 -145.5(8) . . . . ?
B14 B11 S2 Cu4 -69.5(10) . . . . ?
B16 B11 S2 Cu2 -133.4(7) . . . . ?
B12 B11 S2 Cu2 158.9(8) . . . . ?
B13 B11 S2 Cu2 87.2(8) . . . . ?
B15 B11 S2 Cu2 -63.6(10) . . . . ?
B14 B11 S2 Cu2 12.3(11) . . . . ?
B35 B31 S4 Cu1 147.7(11) . . . . ?
B36 B31 S4 Cu1 77.5(11) . . . . ?
B34 B31 S4 Cu1 -138.4(9) . . . . ?
B33 B31 S4 Cu1 -64.1(12) . . . . ?
B32 B31 S4 Cu1 5.6(9) . . . . ?
B35 B31 S4 Cu3 66.6(12) . . . . ?
B36 B31 S4 Cu3 -3.6(12) . . . . ?
B34 B31 S4 Cu3 140.5(8) . . . . ?
B33 B31 S4 Cu3 -145.3(11) . . . . ?
B32 B31 S4 Cu3 -75.5(9) . . . . ?
C14 C9 C10 C11 0.0 . . . . ?
C15 C9 C10 C11 176.8(18) . . . . ?
C9 C10 C11 C12 0.0 . . . . ?
C10 C11 C12 C13 0.0 . . . . ?
C11 C12 C13 C14 0.0 . . . . ?
C12 C13 C14 C9 0.0 . . . . ?
C10 C9 C14 C13 0.0 . . . . ?
C15 C9 C14 C13 -176.9(18) . . . . ?
C14' C9' C10' C11' 0.0 . . . . ?
C15' C9' C10' C11' 177.6(18) . . . . ?
C9' C10' C11' C12' 0.0 . . . . ?
C10' C11' C12' C13' 0.0 . . . . ?
C11' C12' C13' C14' 0.0 . . . . ?
C12' C13' C14' C9' 0.0 . . . . ?
C10' C9' C14' C13' 0.0 . . . . ?
C15' C9' C14' C13' -177.6(17) . . . . ?
